data_7235767
loop_
_publ_author_name
'Zheng, Xiaofang'
'Zhou, Li'
'Huang, Yumei'
'Wang, Chenggang'
'Duan, Jingui'
'Wen, Lili'
'Tian, Zhengfang'
'Li, Dongfeng'

_publ_section_title
;
 A series of metal--organic frameworks based on 5-(4-pyridyl)-isophthalic
 acid: selective sorption and fluorescence sensing
;
_journal_issue 31
_journal_name_full 'Journal of Materials Chemistry A'
_journal_page_first 12413
_journal_paper_doi 10.1039/C4TA01900H
_journal_volume 2
_journal_year 2014
_chemical_formula_sum 'C212 H231 N25 Ni12 O78'
_chemical_formula_weight 5081.74
_space_group_IT_number 2
_space_group_name_Hall '-P 1'
_space_group_name_H-M_alt 'P -1'
_symmetry_cell_setting triclinic
_symmetry_space_group_name_Hall '-P 1'
_symmetry_space_group_name_H-M 'P -1'
_atom_sites_solution_hydrogens geom
_atom_sites_solution_primary direct
_atom_sites_solution_secondary difmap
_audit_creation_method SHELXL-97
_cell_angle_alpha 100.496(2)
_cell_angle_beta 99.542(3)
_cell_angle_gamma 101.674(2)
_cell_formula_units_Z 1
_cell_length_a 10.9495(17)
_cell_length_b 22.0856(14)
_cell_length_c 28.3314(10)
_cell_measurement_reflns_used 5752
_cell_measurement_temperature 173(2)
_cell_measurement_theta_max 23.95
_cell_measurement_theta_min 2.16
_cell_volume 6449.6(11)
_computing_cell_refinement SMART
_computing_data_collection 'SMART (Bruker, 2000)'
_computing_data_reduction 'SAINT (Bruker, 2000)'
_computing_molecular_graphics SHELXTL
_computing_publication_material SHELXTL
_computing_structure_refinement SHELXTL
_computing_structure_solution 'SHELXTL (Bruker, 2000)'
_diffrn_ambient_temperature 173(2)
_diffrn_measured_fraction_theta_full 0.985
_diffrn_measured_fraction_theta_max 0.985
_diffrn_measurement_device_type 'Bruker Smart Apex CCD'
_diffrn_measurement_method 'phi and omega scans'
_diffrn_radiation_monochromator graphite
_diffrn_radiation_source 'sealed tube'
_diffrn_radiation_type MoK\a
_diffrn_radiation_wavelength 0.71073
_diffrn_reflns_av_R_equivalents 0.0144
_diffrn_reflns_av_sigmaI/netI 0.0578
_diffrn_reflns_limit_h_max 13
_diffrn_reflns_limit_h_min -13
_diffrn_reflns_limit_k_max 27
_diffrn_reflns_limit_k_min -27
_diffrn_reflns_limit_l_max 35
_diffrn_reflns_limit_l_min -35
_diffrn_reflns_number 54730
_diffrn_reflns_theta_full 26.37
_diffrn_reflns_theta_max 26.37
_diffrn_reflns_theta_min 2.16
_exptl_absorpt_coefficient_mu 0.937
_exptl_absorpt_correction_T_max 0.9121
_exptl_absorpt_correction_T_min 0.8958
_exptl_absorpt_correction_type multi-scan
_exptl_absorpt_process_details 'SADABS; Bruker, 2000'
_exptl_crystal_density_diffrn 1.308
_exptl_crystal_density_method 'not measured'
_exptl_crystal_F_000 2638
_exptl_crystal_size_max 0.12
_exptl_crystal_size_mid 0.10
_exptl_crystal_size_min 0.10
_refine_diff_density_max 0.863
_refine_diff_density_min -0.630
_refine_diff_density_rms 0.088
_refine_ls_extinction_method none
_refine_ls_goodness_of_fit_ref 1.006
_refine_ls_hydrogen_treatment constr
_refine_ls_matrix_type fullcycle
_refine_ls_number_parameters 1653
_refine_ls_number_reflns 26013
_refine_ls_number_restraints 0
_refine_ls_restrained_S_all 1.006
_refine_ls_R_factor_all 0.0690
_refine_ls_R_factor_gt 0.0557
_refine_ls_shift/su_max 0.000
_refine_ls_shift/su_mean 0.000
_refine_ls_structure_factor_coef Fsqd
_refine_ls_weighting_details 'calc w=1/[\s^2^(Fo^2^)+(0.08P)^2^+1.88P] where P=(Fo^2^+2Fc^2^)/3'
_refine_ls_weighting_scheme calc
_refine_ls_wR_factor_gt 0.1551
_refine_ls_wR_factor_ref 0.1572
_reflns_number_gt 15404
_reflns_number_total 26013
_reflns_threshold_expression >2sigma(I)
_cod_data_source_file c4ta01900h2.cif
_cod_data_source_block 2
_cod_depositor_comments
;
The following automatic conversions were performed:

data item '_symmetry_cell_setting' value 'Triclinic' was changed to
'triclinic' in accordance with the
/home/saulius/struct/COD-crude-data/automatic-downloads/DataCite-retrospective/RSC/depositions/lib/dictionaries/cif_core.dic
dictionary named 'cif_core.dic' version 2.4.2 last updated on
2011-04-26.

Automatic conversion script
Id: cif_fix_values 6909 2019-04-08 15:41:33Z antanas 
;
_cod_original_sg_symbol_H-M 'P-1   '
_cod_database_code 7235767

loop_
_symmetry_equiv_pos_as_xyz
'x, y, z'
'-x, -y, -z'

loop_
_atom_site_label
_atom_site_type_symbol
_atom_site_fract_x
_atom_site_fract_y
_atom_site_fract_z
_atom_site_U_iso_or_equiv
_atom_site_adp_type
_atom_site_occupancy
_atom_site_symmetry_multiplicity
_atom_site_calc_flag
_atom_site_refinement_flags
C1 C 0.7884(4) -0.10948(18) 0.19229(14) 0.0411(9) Uani 1 1 d .
C2 C 0.9131(4) -0.07650(18) 0.19615(12) 0.0393(9) Uani 1 1 d .
H2 H 0.9323 -0.0327 0.1998 0.047 Uiso 1 1 calc R
C3 C 1.0086(4) -0.10853(18) 0.19454(13) 0.0400(9) Uani 1 1 d .
C4 C 0.9817(4) -0.17391(17) 0.19031(13) 0.0376(9) Uani 1 1 d .
H4 H 1.0466 -0.1953 0.1901 0.045 Uiso 1 1 calc R
C5 C 0.8565(4) -0.20687(17) 0.18638(13) 0.0381(9) Uani 1 1 d .
C6 C 0.7602(4) -0.17336(17) 0.18849(13) 0.0380(9) Uani 1 1 d .
H6 H 0.6770 -0.1949 0.1873 0.046 Uiso 1 1 calc R
C7 C 0.6777(4) -0.07801(17) 0.19416(14) 0.0408(9) Uani 1 1 d .
C8 C 1.1324(4) -0.07364(18) 0.18959(13) 0.0393(9) Uani 1 1 d .
C9 C 0.8553(4) -0.37431(17) 0.19860(13) 0.0428(10) Uani 1 1 d .
H9 H 0.9021 -0.3955 0.2175 0.051 Uiso 1 1 calc R
C10 C 0.8894(4) -0.30904(17) 0.20930(14) 0.0396(9) Uani 1 1 d .
H10 H 0.9560 -0.2867 0.2354 0.048 Uiso 1 1 calc R
C11 C 0.8225(4) -0.27717(17) 0.18030(13) 0.0378(9) Uani 1 1 d .
C12 C 0.7213(4) -0.31312(18) 0.14253(13) 0.0400(9) Uani 1 1 d .
H12 H 0.6744 -0.2929 0.1228 0.048 Uiso 1 1 calc R
C13 C 0.6912(4) -0.37636(17) 0.13452(14) 0.0415(10) Uani 1 1 d .
H13 H 0.6229 -0.3993 0.1093 0.050 Uiso 1 1 calc R
C14 C 0.3293(4) -0.50570(18) 0.14907(14) 0.0400(9) Uani 1 1 d .
C15 C 0.3562(4) -0.44172(18) 0.15420(12) 0.0368(9) Uani 1 1 d .
H15 H 0.4376 -0.4205 0.1528 0.044 Uiso 1 1 calc R
C16 C 0.2637(4) -0.40619(17) 0.16158(13) 0.0401(9) Uani 1 1 d .
C17 C 0.1421(4) -0.43926(18) 0.16427(14) 0.0437(10) Uani 1 1 d .
H17 H 0.0804 -0.4172 0.1705 0.052 Uiso 1 1 calc R
C18 C 0.1128(4) -0.50698(17) 0.15750(13) 0.0369(9) Uani 1 1 d .
C19 C 0.2017(4) -0.54040(18) 0.14820(13) 0.0405(9) Uani 1 1 d .
H19 H 0.1805 -0.5845 0.1415 0.049 Uiso 1 1 calc R
C20 C 0.4037(4) -0.24025(18) 0.14973(13) 0.0435(10) Uani 1 1 d .
H20 H 0.4561 -0.2204 0.1315 0.052 Uiso 1 1 calc R
C21 C 0.3752(4) -0.30712(18) 0.14296(13) 0.0399(9) Uani 1 1 d .
H21 H 0.4097 -0.3315 0.1208 0.048 Uiso 1 1 calc R
C22 C 0.2924(4) -0.33650(17) 0.17068(14) 0.0399(9) Uani 1 1 d .
C23 C 0.2524(4) -0.29972(17) 0.20443(13) 0.0366(9) Uani 1 1 d .
H23 H 0.2046 -0.3179 0.2247 0.044 Uiso 1 1 calc R
C24 C 0.2815(4) -0.23415(17) 0.20961(13) 0.0397(9) Uani 1 1 d .
H24 H 0.2489 -0.2099 0.2326 0.048 Uiso 1 1 calc R
C25 C 0.4326(4) -0.53802(17) 0.13884(13) 0.0396(9) Uani 1 1 d .
C26 C -0.0249(4) -0.53768(18) 0.15513(14) 0.0404(9) Uani 1 1 d .
C27 C 0.2540(4) -0.12844(18) 0.03686(13) 0.0429(10) Uani 1 1 d .
C28 C 0.2882(4) -0.18297(18) 0.01428(14) 0.0435(10) Uani 1 1 d .
H28 H 0.3459 -0.2000 0.0324 0.052 Uiso 1 1 calc R
C29 C 0.2363(4) -0.21189(17) -0.03524(13) 0.0386(9) Uani 1 1 d .
C30 C 0.1454(4) -0.18553(18) -0.06091(13) 0.0407(9) Uani 1 1 d .
H30 H 0.1075 -0.2050 -0.0935 0.049 Uiso 1 1 calc R
C31 C 0.1110(4) -0.13227(18) -0.03955(13) 0.0406(9) Uani 1 1 d .
C32 C 0.1730(4) -0.10142(18) 0.00910(13) 0.0434(10) Uani 1 1 d .
H32 H 0.1593 -0.0624 0.0227 0.052 Uiso 1 1 calc R
C33 C -0.1841(4) -0.12239(17) -0.12472(13) 0.0419(10) Uani 1 1 d .
H33 H -0.2563 -0.1507 -0.1451 0.050 Uiso 1 1 calc R
C34 C -0.0964(3) -0.14560(17) -0.09836(13) 0.0367(9) Uani 1 1 d .
H34 H -0.1111 -0.1892 -0.1011 0.044 Uiso 1 1 calc R
C35 C 0.0143(4) -0.10690(18) -0.06749(14) 0.0431(10) Uani 1 1 d .
C36 C 0.0337(4) -0.03902(16) -0.06692(12) 0.0367(9) Uani 1 1 d .
H36 H 0.1082 -0.0096 -0.0497 0.044 Uiso 1 1 calc R
C37 C -0.0640(4) -0.02200(18) -0.09314(13) 0.0375(9) Uani 1 1 d .
H37 H -0.0562 0.0213 -0.0905 0.045 Uiso 1 1 calc R
C38 C 0.3070(4) -0.09622(18) 0.09004(13) 0.0384(9) Uani 1 1 d .
C39 C 0.2678(4) -0.26844(18) -0.06260(13) 0.0393(9) Uani 1 1 d .
C40 C 0.2995(4) 0.15041(18) 0.29076(13) 0.0387(9) Uani 1 1 d .
C41 C 0.2316(4) 0.18371(17) 0.26587(14) 0.0380(9) Uani 1 1 d .
H41 H 0.2253 0.1779 0.2321 0.046 Uiso 1 1 calc R
C42 C 0.1711(4) 0.22615(18) 0.28897(13) 0.0402(9) Uani 1 1 d .
C43 C 0.1897(4) 0.23785(17) 0.33969(13) 0.0402(9) Uani 1 1 d .
H43 H 0.1513 0.2670 0.3557 0.048 Uiso 1 1 calc R
C44 C 0.2645(4) 0.20723(17) 0.36773(13) 0.0371(9) Uani 1 1 d .
C45 C 0.3166(4) 0.16144(18) 0.34233(13) 0.0392(9) Uani 1 1 d .
H45 H 0.3626 0.1383 0.3595 0.047 Uiso 1 1 calc R
C46 C 0.0169(4) 0.29604(17) 0.18947(13) 0.0411(10) Uani 1 1 d .
H46 H 0.0301 0.3048 0.1596 0.049 Uiso 1 1 calc R
C47 C 0.1037(4) 0.26915(17) 0.21574(13) 0.0392(9) Uani 1 1 d .
H47 H 0.1720 0.2591 0.2031 0.047 Uiso 1 1 calc R
C48 C 0.0859(4) 0.25788(17) 0.26055(13) 0.0394(9) Uani 1 1 d .
C49 C -0.0168(4) 0.27563(17) 0.27913(14) 0.0416(9) Uani 1 1 d .
H49 H -0.0294 0.2708 0.3100 0.050 Uiso 1 1 calc R
C50 C -0.0974(4) 0.30039(17) 0.24970(13) 0.0410(10) Uani 1 1 d .
H50 H -0.1656 0.3114 0.2619 0.049 Uiso 1 1 calc R
C51 C 0.3602(4) 0.10518(18) 0.26179(13) 0.0397(9) Uani 1 1 d .
C52 C 0.2818(4) 0.22543(18) 0.42197(13) 0.0388(9) Uani 1 1 d .
C53 C 0.7328(4) 0.19996(18) 0.52956(13) 0.0402(9) Uani 1 1 d .
C54 C 0.7080(4) 0.13644(17) 0.52598(13) 0.0397(9) Uani 1 1 d .
H54 H 0.6274 0.1151 0.5282 0.048 Uiso 1 1 calc R
C55 C 0.8008(4) 0.10186(18) 0.51897(13) 0.0396(9) Uani 1 1 d .
C56 C 0.9237(4) 0.13568(18) 0.51713(13) 0.0427(10) Uani 1 1 d .
H56 H 0.9861 0.1135 0.5125 0.051 Uiso 1 1 calc R
C57 C 0.9542(4) 0.20142(17) 0.52209(13) 0.0409(10) Uani 1 1 d .
C58 C 0.8586(3) 0.23675(18) 0.52886(13) 0.0372(9) Uani 1 1 d .
H58 H 0.8764 0.2806 0.5326 0.045 Uiso 1 1 calc R
C59 C 0.6594(4) -0.06586(17) 0.52732(13) 0.0383(9) Uani 1 1 d .
H59 H 0.6063 -0.0861 0.5451 0.046 Uiso 1 1 calc R
C60 C 0.6893(3) 0.00043(17) 0.53595(13) 0.0370(9) Uani 1 1 d .
H60 H 0.6559 0.0240 0.5590 0.044 Uiso 1 1 calc R
C61 C 0.7684(4) 0.03021(18) 0.50995(13) 0.0386(9) Uani 1 1 d .
C62 C 0.8197(4) -0.00510(19) 0.47573(14) 0.0469(10) Uani 1 1 d .
H62 H 0.8761 0.0155 0.4593 0.056 Uiso 1 1 calc R
C63 C 0.7868(4) -0.07088(19) 0.46613(14) 0.0478(11) Uani 1 1 d .
H63 H 0.8173 -0.0944 0.4420 0.057 Uiso 1 1 calc R
C64 C 0.6265(3) 0.23374(17) 0.53354(12) 0.0352(9) Uani 1 1 d .
C65 C 1.0847(4) 0.23323(18) 0.51940(13) 0.0386(9) Uani 1 1 d .
C66 C 0.2623(4) 0.46549(17) 0.62764(14) 0.0419(10) Uani 1 1 d .
C67 C 0.2825(4) 0.47909(18) 0.67805(13) 0.0417(10) Uani 1 1 d .
H67 H 0.3330 0.4582 0.6958 0.050 Uiso 1 1 calc R
C68 C 0.2279(4) 0.52410(17) 0.70309(12) 0.0362(9) Uani 1 1 d .
C69 C 0.1530(4) 0.55404(18) 0.67552(13) 0.0409(9) Uani 1 1 d .
H69 H 0.1195 0.5852 0.6918 0.049 Uiso 1 1 calc R
C70 C 0.1252(4) 0.53923(17) 0.62340(13) 0.0389(9) Uani 1 1 d .
C71 C 0.1863(4) 0.49711(18) 0.60013(15) 0.0449(10) Uani 1 1 d .
H71 H 0.1773 0.4896 0.5662 0.054 Uiso 1 1 calc R
C72 C -0.1497(4) 0.61271(18) 0.58694(13) 0.0434(10) Uani 1 1 d .
H72 H -0.2155 0.6254 0.5999 0.052 Uiso 1 1 calc R
C73 C -0.0674(4) 0.58468(18) 0.61472(14) 0.0411(9) Uani 1 1 d .
H73 H -0.0813 0.5768 0.6448 0.049 Uiso 1 1 calc R
C74 C 0.0365(3) 0.56879(16) 0.59609(13) 0.0358(9) Uani 1 1 d .
C75 C 0.0518(4) 0.58039(17) 0.55004(13) 0.0395(9) Uani 1 1 d .
H75 H 0.1183 0.5697 0.5365 0.047 Uiso 1 1 calc R
C76 C -0.0349(4) 0.60835(16) 0.52490(13) 0.0403(10) Uani 1 1 d .
H76 H -0.0225 0.6181 0.4952 0.048 Uiso 1 1 calc R
C77 C 0.3166(4) 0.41751(19) 0.59909(13) 0.0453(10) Uani 1 1 d .
C78 C 0.2498(4) 0.54243(17) 0.75735(12) 0.0374(9) Uani 1 1 d .
C79 C 0.1659(4) 0.47650(18) 0.93624(14) 0.0422(9) Uani 1 1 d .
H79 H 0.0992 0.4548 0.9100 0.051 Uiso 1 1 calc R
C80 C 0.1512(4) 0.47597(18) 0.98441(13) 0.0435(10) Uani 1 1 d .
H80 H 0.0752 0.4539 0.9902 0.052 Uiso 1 1 calc R
C81 C 0.2514(3) 0.50877(17) 1.02356(14) 0.0388(9) Uani 1 1 d .
H81 H 0.2428 0.5086 1.0557 0.047 Uiso 1 1 calc R
C82 C 0.3658(4) 0.54218(18) 1.01433(14) 0.0450(10) Uani 1 1 d .
H82 H 0.4328 0.5645 1.0403 0.054 Uiso 1 1 calc R
C83 C 0.3780(4) 0.54155(18) 0.96626(14) 0.0437(10) Uani 1 1 d .
H83 H 0.4537 0.5632 0.9601 0.052 Uiso 1 1 calc R
C84 C 0.4141(4) 0.21534(18) 0.72958(13) 0.0444(10) Uani 1 1 d .
H84A H 0.4217 0.1723 0.7215 0.067 Uiso 1 1 calc R
H84B H 0.3555 0.2184 0.7511 0.067 Uiso 1 1 calc R
H84C H 0.4961 0.2426 0.7456 0.067 Uiso 1 1 calc R
C85 C 0.2636(4) 0.27219(18) 0.67539(13) 0.0400(9) Uani 1 1 d .
H85A H 0.2890 0.3029 0.6567 0.060 Uiso 1 1 calc R
H85B H 0.2531 0.2934 0.7066 0.060 Uiso 1 1 calc R
H85C H 0.1843 0.2435 0.6578 0.060 Uiso 1 1 calc R
C86 C 0.3880(4) 0.20493(19) 0.63603(14) 0.0408(9) Uani 1 1 d .
C87 C 0.4934(4) 0.16993(18) 0.64198(14) 0.0429(10) Uani 1 1 d .
H87A H 0.5066 0.1522 0.6102 0.064 Uiso 1 1 calc R
H87B H 0.4695 0.1365 0.6585 0.064 Uiso 1 1 calc R
H87C H 0.5708 0.1989 0.6610 0.064 Uiso 1 1 calc R
C88 C 0.4611(7) 0.0149(3) 0.9745(3) 0.0412(19) Uani 0.50 1 d P
H88C H 0.4865 0.0134 1.0083 0.062 Uiso 0.50 1 d PR
H88A H 0.5302 0.0245 0.9576 0.062 Uiso 0.50 1 d PR
H88B H 0.4039 -0.0234 0.9535 0.062 Uiso 0.50 1 d PR
C89 C 0.3388(7) 0.0640(4) 0.9113(3) 0.0400(18) Uani 0.50 1 d P
H89A H 0.2519 0.0397 0.9015 0.060 Uiso 0.50 1 calc PR
H89B H 0.3897 0.0449 0.8914 0.060 Uiso 0.50 1 calc PR
H89C H 0.3427 0.1065 0.9072 0.060 Uiso 0.50 1 calc PR
C90 C 0.3678(8) 0.0977(4) 0.9989(3) 0.045(2) Uani 0.50 1 d P
C91 C 0.3089(8) 0.1539(4) 0.9934(3) 0.047(2) Uani 0.50 1 d P
H91A H 0.2981 0.1580 0.9599 0.070 Uiso 0.50 1 calc PR
H91B H 0.3642 0.1920 1.0144 0.070 Uiso 0.50 1 calc PR
H91C H 0.2274 0.1469 1.0025 0.070 Uiso 0.50 1 calc PR
C92 C 0.1373(4) 0.99778(17) 0.32730(14) 0.0428(10) Uani 1 1 d .
H92A H 0.2286 1.0057 0.3340 0.064 Uiso 1 1 calc R
H92B H 0.1122 1.0313 0.3472 0.064 Uiso 1 1 calc R
H92C H 0.1062 0.9961 0.2932 0.064 Uiso 1 1 calc R
C93 C -0.0445(4) 0.92991(18) 0.35436(13) 0.0422(10) Uani 1 1 d .
H93A H -0.1115 0.9052 0.3273 0.063 Uiso 1 1 calc R
H93B H -0.0589 0.9714 0.3641 0.063 Uiso 1 1 calc R
H93C H -0.0438 0.9094 0.3815 0.063 Uiso 1 1 calc R
C94 C 0.1383(4) 0.89574(19) 0.33759(14) 0.0434(10) Uani 1 1 d .
C95 C 0.0814(4) 0.83072(17) 0.34395(14) 0.0449(10) Uani 1 1 d .
H95A H 0.0519 0.8342 0.3742 0.067 Uiso 1 1 calc R
H95B H 0.1448 0.8064 0.3447 0.067 Uiso 1 1 calc R
H95C H 0.0109 0.8099 0.3170 0.067 Uiso 1 1 calc R
C96 C 0.8695(8) 0.1043(4) 0.1751(3) 0.045(2) Uani 0.50 1 d P
H96A H 0.8284 0.0606 0.1604 0.067 Uiso 0.50 1 calc PR
H96B H 0.9598 0.1088 0.1845 0.067 Uiso 0.50 1 calc PR
H96C H 0.8530 0.1298 0.1518 0.067 Uiso 0.50 1 calc PR
C97 C 0.8790(7) 0.0988(3) 0.2596(2) 0.0374(18) Uani 0.50 1 d P
H97A H 0.9031 0.1307 0.2896 0.056 Uiso 0.50 1 calc PR
H97B H 0.9533 0.0859 0.2518 0.056 Uiso 0.50 1 calc PR
H97C H 0.8188 0.0629 0.2635 0.056 Uiso 0.50 1 calc PR
C98 C 0.7311(8) 0.1480(4) 0.2233(3) 0.044(2) Uani 0.50 1 d P
C99 C 0.6836(8) 0.1650(3) 0.2693(3) 0.043(2) Uani 0.50 1 d P
H99A H 0.6563 0.1273 0.2810 0.064 Uiso 0.50 1 calc PR
H99B H 0.6132 0.1841 0.2626 0.064 Uiso 0.50 1 calc PR
H99C H 0.7510 0.1944 0.2939 0.064 Uiso 0.50 1 calc PR
C100 C 0.8923(7) 0.2385(4) 0.4071(3) 0.0430(19) Uani 0.50 1 d P
H10A H 0.9541 0.2411 0.4362 0.065 Uiso 0.50 1 calc PR
H10B H 0.8621 0.2766 0.4101 0.065 Uiso 0.50 1 calc PR
H10C H 0.9312 0.2334 0.3791 0.065 Uiso 0.50 1 calc PR
C101 C 0.6667(7) 0.2114(4) 0.4000(3) 0.049(2) Uani 0.50 1 d P
H10D H 0.5899 0.1782 0.3907 0.073 Uiso 0.50 1 calc PR
H10E H 0.6665 0.2381 0.3768 0.073 Uiso 0.50 1 calc PR
H10F H 0.6714 0.2362 0.4321 0.073 Uiso 0.50 1 calc PR
C102 C 0.8190(8) 0.1241(4) 0.3920(3) 0.045(2) Uani 0.50 1 d P
C103 C 0.9582(8) 0.1261(4) 0.3962(3) 0.050(2) Uani 0.50 1 d P
H10G H 0.9776 0.0916 0.4099 0.075 Uiso 0.50 1 calc PR
H10H H 1.0078 0.1656 0.4172 0.075 Uiso 0.50 1 calc PR
H10I H 0.9782 0.1224 0.3642 0.075 Uiso 0.50 1 calc PR
C104 C 0.8401(8) 0.4792(3) 0.6726(3) 0.0427(19) Uani 0.50 1 d P
H10K H 0.9229 0.4869 0.6646 0.064 Uiso 0.50 1 calc PR
H10L H 0.8468 0.5003 0.7060 0.064 Uiso 0.50 1 calc PR
H10J H 0.7834 0.4951 0.6511 0.064 Uiso 0.50 1 calc PR
C105 C 0.8527(4) 0.37356(18) 0.63137(14) 0.0447(10) Uani 1 1 d .
H10M H 0.8898 0.3442 0.6466 0.067 Uiso 0.50 1 calc PR
H10N H 0.9184 0.4030 0.6229 0.067 Uiso 0.50 1 calc PR
H10O H 0.7908 0.3508 0.6022 0.067 Uiso 0.50 1 calc PR
C106 C 0.7136(4) 0.3893(2) 0.68923(14) 0.0413(9) Uani 1 1 d .
C107 C 0.6430(8) 0.4288(4) 0.7156(3) 0.047(2) Uani 0.50 1 d P
H10P H 0.6916 0.4720 0.7249 0.070 Uiso 0.50 1 calc PR
H10Q H 0.6284 0.4140 0.7445 0.070 Uiso 0.50 1 calc PR
H10R H 0.5626 0.4261 0.6947 0.070 Uiso 0.50 1 calc PR
C108 C 0.6093(7) 0.5407(3) 0.6474(2) 0.0362(17) Uani 0.50 1 d P
H10T H 0.5507 0.5017 0.6469 0.054 Uiso 0.50 1 calc PR
H10U H 0.6925 0.5332 0.6469 0.054 Uiso 0.50 1 calc PR
H10V H 0.5808 0.5565 0.6192 0.054 Uiso 0.50 1 calc PR
C109 C 0.7191(7) 0.5833(4) 0.7334(3) 0.0428(19) Uani 0.50 1 d P
H10W H 0.7497 0.6233 0.7566 0.064 Uiso 0.50 1 calc PR
H10X H 0.7882 0.5723 0.7196 0.064 Uiso 0.50 1 calc PR
H10Y H 0.6856 0.5511 0.7496 0.064 Uiso 0.50 1 calc PR
C110 C 0.5575(8) 0.6273(4) 0.6991(3) 0.0395(18) Uani 0.50 1 d P
C111 C 0.5379(7) 0.6580(3) 0.7486(3) 0.0409(19) Uani 0.50 1 d P
H11A H 0.5076 0.6258 0.7653 0.061 Uiso 0.50 1 calc PR
H11B H 0.4762 0.6829 0.7440 0.061 Uiso 0.50 1 calc PR
H11C H 0.6173 0.6849 0.7678 0.061 Uiso 0.50 1 calc PR
C112 C -0.1379(4) 0.72777(18) 0.98616(13) 0.0432(10) Uani 1 1 d .
H11D H -0.1124 0.7608 0.9694 0.065 Uiso 1 1 calc R
H11E H -0.1663 0.7450 1.0149 0.065 Uiso 1 1 calc R
H11F H -0.2063 0.6951 0.9646 0.065 Uiso 1 1 calc R
C113 C 0.0581(4) 0.7299(2) 1.05158(14) 0.0504(11) Uani 1 1 d .
H11Z H 0.0248 0.7628 1.0681 0.076 Uiso 1 1 calc R
H11H H 0.1429 0.7476 1.0481 0.076 Uiso 1 1 calc R
H11G H 0.0603 0.6980 1.0704 0.076 Uiso 1 1 calc R
C114 C -0.0053(4) 0.6588(2) 0.97294(15) 0.0434(10) Uani 1 1 d .
C115 C 0.1255(4) 0.64592(19) 0.97737(14) 0.0493(11) Uani 1 1 d .
H11J H 0.1791 0.6763 0.9647 0.074 Uiso 1 1 calc R
H11K H 0.1190 0.6040 0.9589 0.074 Uiso 1 1 calc R
H11L H 0.1617 0.6492 1.0113 0.074 Uiso 1 1 calc R
N1 N 0.7586(3) -0.40866(14) 0.16255(10) 0.0382(7) Uani 1 1 d .
N2 N 0.3536(3) -0.20445(14) 0.18336(11) 0.0450(8) Uani 1 1 d .
N3 N -0.1707(3) -0.06077(15) -0.12251(11) 0.0411(8) Uani 1 1 d .
N4 N -0.0869(3) 0.30985(14) 0.20647(11) 0.0411(8) Uani 1 1 d .
N5 N 0.7074(3) -0.10168(15) 0.49296(11) 0.0456(8) Uani 1 1 d .
N6 N -0.1358(3) 0.62157(15) 0.54263(11) 0.0431(8) Uani 1 1 d .
N7 N 0.2787(3) 0.50901(15) 0.92756(11) 0.0399(8) Uani 1 1 d .
N8 N 0.3655(3) 0.23532(15) 0.68324(11) 0.0408(8) Uani 1 1 d .
N9 N 0.3908(7) 0.0655(3) 0.9662(2) 0.0473(17) Uani 0.50 1 d P
N10 N 0.0822(3) 0.93567(15) 0.33901(11) 0.0429(8) Uani 1 1 d .
N11 N 0.8194(7) 0.1253(3) 0.2188(2) 0.0414(16) Uani 0.50 1 d P
N12 N 0.7819(6) 0.1823(3) 0.4007(2) 0.0446(16) Uani 0.50 1 d P
N13 N 0.7889(6) 0.4090(3) 0.6664(2) 0.0495(18) Uani 0.50 1 d P
N14 N 0.6155(6) 0.5882(3) 0.6930(2) 0.0435(16) Uani 0.50 1 d P
N15 N -0.0268(3) 0.70022(15) 1.00104(11) 0.0404(8) Uani 1 1 d .
Ni1 Ni 0.39904(5) -0.10697(2) 0.192192(17) 0.03981(13) Uani 1 1 d .
Ni2 Ni 0.31182(5) 0.02689(2) 0.161413(17) 0.04043(13) Uani 1 1 d .
Ni3 Ni 0.34370(4) 0.20096(2) 0.522022(16) 0.03154(11) Uani 1 1 d .
Ni4 Ni 0.26586(4) 0.33915(2) 0.497643(16) 0.03186(11) Uani 1 1 d .
Ni5 Ni 0.21197(5) 0.65038(2) 0.834889(17) 0.03869(13) Uani 1 1 d .
Ni6 Ni 0.28698(5) 0.50900(2) 0.854533(17) 0.03831(13) Uani 1 1 d .
O1 O 0.5934(2) -0.10481(12) 0.21252(9) 0.0422(7) Uani 1 1 d .
O2 O 0.6795(2) -0.02734(12) 0.17958(8) 0.0385(6) Uani 1 1 d .
O3 O 1.1724(2) -0.01600(12) 0.18778(9) 0.0405(6) Uani 1 1 d .
O4 O 1.2204(2) -0.11046(12) 0.19564(9) 0.0417(6) Uani 1 1 d .
O5 O 0.5296(2) -0.50660(12) 0.13139(9) 0.0396(6) Uani 1 1 d .
O6 O 0.4195(2) -0.59733(12) 0.14091(9) 0.0383(6) Uani 1 1 d .
O7 O -0.0528(2) -0.59374(12) 0.15143(9) 0.0405(6) Uani 1 1 d .
O8 O -0.0991(2) -0.50159(12) 0.16119(9) 0.0399(6) Uani 1 1 d .
O9 O 0.2783(2) -0.04405(11) 0.10262(9) 0.0413(6) Uani 1 1 d .
O10 O 0.3672(2) -0.12357(11) 0.11689(8) 0.0411(6) Uani 1 1 d .
O11 O 0.3366(2) -0.29801(12) -0.04134(9) 0.0428(7) Uani 1 1 d .
O12 O 0.2147(2) -0.28356(12) -0.10753(9) 0.0389(6) Uani 1 1 d .
O13 O 0.3412(2) 0.10227(12) 0.21667(9) 0.0398(6) Uani 1 1 d .
O14 O 0.4109(2) 0.06695(11) 0.28305(9) 0.0383(6) Uani 1 1 d .
O15 O 0.3427(2) 0.19684(11) 0.44784(8) 0.0341(6) Uani 1 1 d .
O16 O 0.2381(2) 0.27034(11) 0.43774(8) 0.0322(6) Uani 1 1 d .
O17 O 0.5243(2) 0.19560(11) 0.53378(8) 0.0332(6) Uani 1 1 d .
O18 O 0.6426(2) 0.29076(12) 0.53288(9) 0.0411(6) Uani 1 1 d .
O19 O 1.1567(2) 0.19605(10) 0.51300(8) 0.0322(6) Uani 1 1 d .
O20 O 1.1190(2) 0.29313(11) 0.52340(8) 0.0334(6) Uani 1 1 d .
O21 O 0.3008(2) 0.41641(12) 0.55306(9) 0.0420(7) Uani 1 1 d .
O22 O 0.3722(2) 0.38404(12) 0.61892(8) 0.0411(6) Uani 1 1 d .
O23 O 0.2958(2) 0.50819(12) 0.78273(9) 0.0402(6) Uani 1 1 d .
O24 O 0.2111(2) 0.58980(12) 0.77234(9) 0.0451(7) Uani 1 1 d .
O25 O 0.3414(2) 0.21202(11) 0.59542(8) 0.0323(6) Uani 1 1 d .
O26 O 0.3882(5) 0.0963(2) 1.04377(19) 0.0437(13) Uani 0.50 1 d P
O27 O 0.2420(3) 0.89500(12) 0.32361(9) 0.0429(6) Uani 1 1 d .
O28 O 0.6757(5) 0.1622(2) 0.18501(19) 0.0474(14) Uani 0.50 1 d P
O29 O 0.7394(5) 0.0711(2) 0.38258(18) 0.0467(14) Uani 0.50 1 d P
O30 O 0.6808(5) 0.3306(3) 0.68642(18) 0.0411(13) Uani 0.50 1 d P
O31 O 0.5143(5) 0.6477(2) 0.66260(18) 0.0411(12) Uani 0.50 1 d P
O32 O -0.0776(2) 0.62186(12) 0.93584(9) 0.0449(7) Uani 1 1 d .
O1W O 0.4549(2) -0.00583(11) 0.20396(9) 0.0429(7) Uani 1 1 d .
H1WA H 0.5259 0.0052 0.1957 0.051 Uiso 1 1 d R
H1WB H 0.4638 0.0108 0.2342 0.051 Uiso 1 1 d R
O2W O 0.4004(2) 0.30218(10) 0.54000(8) 0.0334(6) Uani 1 1 d .
H2WA H 0.4736 0.3142 0.5337 0.040 Uiso 1 1 d R
H2WB H 0.4055 0.3160 0.5705 0.040 Uiso 1 1 d R
O3W O 0.3476(2) 0.61247(11) 0.87619(9) 0.0393(6) Uani 1 1 d .
H3X H 0.3512 0.6249 0.9067 0.047 Uiso 1 1 d R
H3Y H 0.4212 0.6252 0.8705 0.047 Uiso 1 1 d R
O4W O 0.4364(2) -0.09441(12) 0.26885(9) 0.0432(7) Uani 1 1 d .
H4X H 0.5174 -0.0863 0.2741 0.052 Uiso 1 1 d R
H4Y H 0.4161 -0.0609 0.2815 0.052 Uiso 1 1 d R
O5W O 0.4512(2) 0.07701(11) 0.13172(9) 0.0411(6) Uani 1 1 d .
H5X H 0.4176 0.0978 0.1129 0.049 Uiso 1 1 d R
H5Y H 0.5158 0.1056 0.1578 0.049 Uiso 1 1 d R
O6W O 0.4144(2) 0.38960(11) 0.47191(8) 0.0342(6) Uani 1 1 d .
H6X H 0.4929 0.3975 0.4955 0.041 Uiso 1 1 d R
H6Y H 0.3970 0.4292 0.4672 0.041 Uiso 1 1 d R
O7W O 0.3764(2) 0.71814(12) 0.82083(9) 0.0422(6) Uani 1 1 d .
H7X H 0.3978 0.7568 0.8456 0.051 Uiso 1 1 d R
H7Y H 0.3533 0.7272 0.7891 0.051 Uiso 1 1 d R
O8W O 0.4670(5) 0.0200(2) 0.34848(17) 0.0398(12) Uani 0.50 1 d P
H8WD H 0.5078 0.0036 0.3286 0.048 Uiso 0.50 1 d PR
H8WB H 0.4730 0.0587 0.3474 0.048 Uiso 0.50 1 d PR
O9W O 0.3388(6) 0.2625(3) 0.1061(2) 0.0482(18) Uani 0.40 1 d P
H9Y H 0.4109 0.2821 0.1027 0.058 Uiso 0.40 1 d PR
H9Z H 0.2993 0.2370 0.0791 0.058 Uiso 0.40 1 d PR
O10W O 0.6381(6) 0.3532(3) 0.4567(2) 0.0461(17) Uani 0.40 1 d P
H10S H 0.6207 0.3317 0.4273 0.055 Uiso 0.40 1 d PR
H10Z H 0.5704 0.3479 0.4680 0.055 Uiso 0.40 1 d PR
O11W O 0.4258(5) 0.5028(2) 0.43722(17) 0.0391(12) Uani 0.50 1 d P
H11O H 0.4649 0.4738 0.4405 0.047 Uiso 0.50 1 d PR
H11N H 0.4594 0.5255 0.4193 0.047 Uiso 0.50 1 d PR
O12W O 0.9741(8) 0.6631(5) 0.3253(3) 0.054(3) Uani 0.30 1 d P
H12A H 0.9583 0.6964 0.3173 0.064 Uiso 0.30 1 d PR
H12B H 1.0438 0.6729 0.3464 0.064 Uiso 0.30 1 d PR
O13W O 0.5158(6) 0.6989(3) 0.0391(2) 0.0445(17) Uani 0.40 1 d P
H13B H 0.4746 0.6623 0.0224 0.053 Uiso 0.40 1 d PR
H13C H 0.4639 0.7217 0.0451 0.053 Uiso 0.40 1 d PR

loop_
_atom_site_aniso_label
_atom_site_aniso_U_11
_atom_site_aniso_U_22
_atom_site_aniso_U_33
_atom_site_aniso_U_23
_atom_site_aniso_U_13
_atom_site_aniso_U_12
C1 0.045(3) 0.037(2) 0.041(2) 0.0080(18) 0.0063(19) 0.0121(19)
C2 0.044(2) 0.036(2) 0.032(2) -0.0058(16) 0.0065(17) 0.0079(19)
C3 0.046(2) 0.038(2) 0.037(2) 0.0059(17) 0.0126(18) 0.0119(19)
C4 0.038(2) 0.037(2) 0.038(2) 0.0049(17) 0.0111(17) 0.0110(18)
C5 0.037(2) 0.033(2) 0.044(2) 0.0105(17) 0.0073(18) 0.0092(18)
C6 0.038(2) 0.035(2) 0.038(2) -0.0071(17) 0.0116(18) 0.0129(18)
C7 0.037(2) 0.025(2) 0.048(2) -0.0041(17) -0.0009(18) -0.0012(17)
C8 0.044(2) 0.038(2) 0.034(2) 0.0126(17) 0.0121(18) 0.0009(18)
C9 0.046(2) 0.034(2) 0.041(2) -0.0079(17) -0.0020(18) 0.0150(19)
C10 0.043(2) 0.035(2) 0.041(2) 0.0088(18) 0.0142(18) 0.0055(18)
C11 0.039(2) 0.032(2) 0.041(2) -0.0032(17) 0.0134(18) 0.0119(18)
C12 0.045(2) 0.035(2) 0.040(2) -0.0035(17) 0.0161(19) 0.0149(19)
C13 0.039(2) 0.032(2) 0.047(2) -0.0073(17) 0.0032(18) 0.0117(18)
C14 0.040(2) 0.038(2) 0.043(2) 0.0113(18) 0.0109(18) 0.0072(18)
C15 0.039(2) 0.043(2) 0.0293(19) 0.0083(17) 0.0083(17) 0.0096(18)
C16 0.036(2) 0.026(2) 0.043(2) -0.0062(17) -0.0025(18) -0.0069(17)
C17 0.027(2) 0.034(2) 0.054(2) -0.0045(18) -0.0042(18) -0.0061(17)
C18 0.037(2) 0.032(2) 0.040(2) 0.0083(17) 0.0060(18) 0.0068(18)
C19 0.039(2) 0.036(2) 0.045(2) 0.0091(18) 0.0075(18) 0.0078(19)
C20 0.040(2) 0.037(2) 0.039(2) 0.0013(18) 0.0007(18) -0.0103(18)
C21 0.033(2) 0.048(2) 0.039(2) 0.0150(18) 0.0097(17) 0.0055(19)
C22 0.033(2) 0.033(2) 0.043(2) -0.0074(17) 0.0137(18) -0.0064(17)
C23 0.037(2) 0.038(2) 0.037(2) 0.0075(17) 0.0115(17) 0.0123(18)
C24 0.036(2) 0.037(2) 0.0303(19) -0.0023(16) -0.0094(17) -0.0054(17)
C25 0.036(2) 0.033(2) 0.038(2) -0.0059(17) -0.0010(17) 0.0011(17)
C26 0.035(2) 0.040(2) 0.043(2) 0.0120(18) 0.0050(18) 0.0027(18)
C27 0.031(2) 0.039(2) 0.040(2) -0.0064(18) -0.0163(17) 0.0004(18)
C28 0.028(2) 0.038(2) 0.046(2) -0.0049(18) -0.0134(18) -0.0047(17)
C29 0.042(2) 0.031(2) 0.039(2) 0.0033(17) -0.0003(18) 0.0115(18)
C30 0.035(2) 0.042(2) 0.034(2) -0.0008(17) -0.0045(17) 0.0020(18)
C31 0.045(2) 0.038(2) 0.034(2) 0.0082(17) -0.0052(18) 0.0079(19)
C32 0.045(2) 0.037(2) 0.040(2) 0.0035(18) -0.0033(19) 0.0077(19)
C33 0.037(2) 0.036(2) 0.033(2) -0.0071(17) -0.0154(17) -0.0035(18)
C34 0.035(2) 0.030(2) 0.040(2) 0.0062(17) 0.0007(17) 0.0044(17)
C35 0.038(2) 0.034(2) 0.044(2) 0.0015(18) -0.0087(18) 0.0006(18)
C36 0.038(2) 0.0274(19) 0.035(2) -0.0126(16) 0.0027(17) 0.0082(17)
C37 0.037(2) 0.034(2) 0.037(2) 0.0016(17) 0.0046(17) 0.0092(17)
C38 0.032(2) 0.041(2) 0.037(2) 0.0017(17) -0.0002(17) 0.0104(18)
C39 0.045(2) 0.042(2) 0.035(2) 0.0118(17) 0.0112(18) 0.0149(19)
C40 0.038(2) 0.045(2) 0.036(2) 0.0131(18) 0.0078(17) 0.0122(19)
C41 0.039(2) 0.034(2) 0.043(2) 0.0127(18) 0.0117(18) 0.0064(18)
C42 0.037(2) 0.038(2) 0.039(2) 0.0042(17) -0.0065(18) 0.0088(18)
C43 0.038(2) 0.031(2) 0.042(2) 0.0078(17) -0.0092(18) 0.0016(17)
C44 0.040(2) 0.035(2) 0.0323(19) -0.0025(16) 0.0021(17) 0.0133(18)
C45 0.034(2) 0.036(2) 0.039(2) -0.0044(17) 0.0042(17) 0.0054(17)
C46 0.045(2) 0.036(2) 0.036(2) -0.0018(17) -0.0043(18) 0.0158(19)
C47 0.034(2) 0.041(2) 0.035(2) 0.0087(17) -0.0087(17) 0.0055(18)
C48 0.036(2) 0.036(2) 0.036(2) 0.0022(17) -0.0118(17) 0.0070(18)
C49 0.039(2) 0.035(2) 0.047(2) 0.0060(18) 0.0026(19) 0.0068(18)
C50 0.030(2) 0.038(2) 0.038(2) -0.0124(17) -0.0104(17) 0.0024(17)
C51 0.040(2) 0.046(2) 0.0312(19) 0.0054(17) -0.0015(17) 0.0163(19)
C52 0.042(2) 0.043(2) 0.0290(19) 0.0012(17) 0.0019(17) 0.0154(19)
C53 0.036(2) 0.035(2) 0.040(2) -0.0035(17) 0.0061(18) -0.0007(18)
C54 0.039(2) 0.032(2) 0.041(2) 0.0039(17) 0.0080(18) -0.0023(18)
C55 0.039(2) 0.038(2) 0.036(2) 0.0082(17) -0.0065(17) 0.0091(19)
C56 0.036(2) 0.037(2) 0.043(2) -0.0019(18) -0.0062(18) 0.0044(19)
C57 0.033(2) 0.034(2) 0.043(2) -0.0101(17) -0.0052(18) 0.0063(18)
C58 0.036(2) 0.035(2) 0.042(2) 0.0128(17) 0.0088(18) 0.0057(18)
C59 0.037(2) 0.033(2) 0.035(2) -0.0038(16) -0.0016(17) 0.0033(17)
C60 0.030(2) 0.039(2) 0.036(2) 0.0015(17) -0.0044(17) 0.0108(17)
C61 0.038(2) 0.035(2) 0.038(2) 0.0038(17) 0.0030(18) 0.0064(18)
C62 0.040(2) 0.049(3) 0.044(2) -0.003(2) 0.0067(19) 0.008(2)
C63 0.043(2) 0.042(2) 0.040(2) -0.0036(18) -0.0119(19) -0.0060(19)
C64 0.038(2) 0.032(2) 0.0276(18) -0.0060(15) 0.0078(16) 0.0007(17)
C65 0.036(2) 0.039(2) 0.0308(19) -0.0087(16) 0.0045(17) 0.0037(18)
C66 0.043(2) 0.032(2) 0.041(2) -0.0100(17) 0.0030(19) 0.0084(18)
C67 0.040(2) 0.042(2) 0.037(2) -0.0069(18) 0.0068(18) 0.0107(19)
C68 0.040(2) 0.038(2) 0.0309(19) 0.0051(16) 0.0097(17) 0.0116(18)
C69 0.036(2) 0.043(2) 0.034(2) 0.0047(18) -0.0043(17) 0.0018(18)
C70 0.049(2) 0.028(2) 0.0325(19) 0.0014(16) -0.0039(18) 0.0086(18)
C71 0.041(2) 0.037(2) 0.046(2) -0.0099(18) -0.0009(19) 0.0102(19)
C72 0.034(2) 0.045(2) 0.037(2) -0.0078(18) -0.0098(17) 0.0050(18)
C73 0.034(2) 0.043(2) 0.038(2) 0.0039(18) -0.0034(18) 0.0012(18)
C74 0.032(2) 0.030(2) 0.034(2) -0.0071(16) -0.0031(17) 0.0022(16)
C75 0.038(2) 0.038(2) 0.037(2) 0.0050(17) -0.0059(17) 0.0122(18)
C76 0.040(2) 0.031(2) 0.037(2) -0.0105(16) -0.0142(17) 0.0143(18)
C77 0.035(2) 0.050(2) 0.039(2) -0.0141(18) -0.0038(18) 0.0129(19)
C78 0.045(2) 0.030(2) 0.0269(18) -0.0033(15) 0.0026(17) -0.0013(17)
C79 0.041(2) 0.047(2) 0.038(2) 0.0107(18) 0.0037(18) 0.0132(19)
C80 0.042(2) 0.040(2) 0.032(2) 0.0070(17) -0.0061(17) -0.0141(18)
C81 0.031(2) 0.040(2) 0.038(2) 0.0086(17) -0.0072(17) 0.0033(17)
C82 0.039(2) 0.047(2) 0.035(2) 0.0107(18) -0.0076(18) -0.0101(19)
C83 0.051(3) 0.032(2) 0.043(2) 0.0037(18) 0.005(2) 0.0086(19)
C84 0.038(2) 0.043(2) 0.038(2) -0.0037(18) 0.0056(18) -0.0084(18)
C85 0.045(2) 0.042(2) 0.0305(19) 0.0073(17) 0.0102(18) 0.0037(19)
C86 0.043(2) 0.046(2) 0.038(2) 0.0138(19) 0.0095(19) 0.0150(19)
C87 0.040(2) 0.047(2) 0.041(2) 0.0091(19) 0.0057(18) 0.0127(19)
C88 0.046(5) 0.034(4) 0.044(4) 0.014(4) 0.020(4) -0.002(4)
C89 0.042(5) 0.036(4) 0.042(4) 0.003(3) 0.013(4) 0.010(4)
C90 0.052(6) 0.038(5) 0.042(5) 0.011(4) 0.010(4) 0.003(4)
C91 0.041(5) 0.053(5) 0.037(4) -0.003(4) -0.006(4) 0.010(4)
C92 0.045(2) 0.036(2) 0.040(2) -0.0048(18) 0.0086(19) 0.0052(19)
C93 0.041(2) 0.042(2) 0.039(2) 0.0107(18) -0.0098(18) 0.0114(19)
C94 0.039(2) 0.042(2) 0.041(2) 0.0000(19) -0.0028(19) 0.009(2)
C95 0.047(3) 0.032(2) 0.040(2) -0.0118(17) 0.0110(19) -0.0070(18)
C96 0.044(5) 0.044(5) 0.039(4) 0.002(4) 0.002(4) 0.006(4)
C97 0.032(4) 0.037(4) 0.035(4) 0.000(3) 0.009(3) -0.005(3)
C98 0.041(5) 0.049(5) 0.032(4) 0.008(4) 0.000(4) -0.006(4)
C99 0.046(5) 0.030(4) 0.048(5) 0.008(4) -0.005(4) 0.010(4)
C100 0.045(5) 0.041(5) 0.045(5) 0.015(4) 0.011(4) 0.008(4)
C101 0.037(5) 0.041(5) 0.047(5) -0.018(4) -0.002(4) -0.005(4)
C102 0.054(6) 0.045(5) 0.039(4) 0.010(4) 0.018(4) 0.010(4)
C103 0.052(6) 0.043(5) 0.044(5) 0.002(4) 0.009(4) -0.005(4)
C104 0.048(5) 0.038(4) 0.039(4) 0.015(4) 0.011(4) -0.004(4)
C105 0.034(2) 0.042(2) 0.043(2) -0.0122(18) 0.0060(18) -0.0045(18)
C106 0.043(3) 0.045(3) 0.040(2) 0.0162(19) 0.0107(19) 0.012(2)
C107 0.042(5) 0.038(5) 0.044(5) -0.012(4) 0.004(4) -0.006(4)
C108 0.032(4) 0.043(5) 0.031(4) 0.005(3) 0.006(3) 0.006(3)
C109 0.033(4) 0.037(4) 0.050(5) 0.004(4) 0.011(4) -0.007(4)
C110 0.046(5) 0.034(4) 0.048(5) 0.018(4) 0.026(4) 0.011(4)
C111 0.041(5) 0.033(4) 0.036(4) -0.016(3) 0.002(3) 0.006(4)
C112 0.046(3) 0.041(2) 0.037(2) 0.0130(18) -0.0022(18) 0.0038(19)
C113 0.044(3) 0.052(3) 0.041(2) 0.015(2) -0.0095(19) -0.010(2)
C114 0.040(2) 0.045(3) 0.042(2) 0.013(2) 0.007(2) 0.003(2)
C115 0.038(2) 0.043(2) 0.041(2) -0.0113(19) -0.0138(19) -0.0100(19)
N1 0.0413(19) 0.0361(18) 0.0354(17) 0.0052(14) 0.0076(14) 0.0083(15)
N2 0.043(2) 0.0333(18) 0.0433(19) 0.0053(15) -0.0070(15) -0.0101(15)
N3 0.0413(19) 0.0388(18) 0.0382(17) 0.0064(14) -0.0079(15) 0.0132(15)
N4 0.0341(18) 0.0390(18) 0.0376(17) -0.0097(14) -0.0103(14) 0.0111(15)
N5 0.040(2) 0.0374(19) 0.0441(19) -0.0125(15) 0.0075(15) -0.0041(15)
N6 0.046(2) 0.0420(19) 0.0323(16) -0.0076(14) -0.0094(15) 0.0184(16)
N7 0.043(2) 0.0423(19) 0.0357(17) 0.0078(15) 0.0090(15) 0.0145(16)
N8 0.041(2) 0.0397(19) 0.0377(18) 0.0068(15) 0.0136(15) -0.0021(15)
N9 0.051(5) 0.063(5) 0.041(4) 0.025(4) 0.021(3) 0.021(4)
N10 0.049(2) 0.040(2) 0.0426(19) 0.0083(15) 0.0125(16) 0.0145(17)
N11 0.043(4) 0.038(4) 0.034(4) 0.007(3) 0.006(3) -0.009(3)
N12 0.033(4) 0.043(4) 0.042(4) -0.005(3) -0.003(3) -0.004(3)
N13 0.040(4) 0.038(4) 0.048(4) -0.017(3) 0.011(3) -0.019(3)
N14 0.029(4) 0.043(4) 0.046(4) -0.010(3) 0.007(3) 0.000(3)
N15 0.042(2) 0.0349(19) 0.0349(17) 0.0060(15) 0.0056(15) -0.0087(15)
Ni1 0.0388(3) 0.0392(3) 0.0388(3) 0.0097(2) -0.0020(2) 0.0108(2)
Ni2 0.0395(3) 0.0383(3) 0.0377(3) 0.0065(2) -0.0073(2) 0.0104(2)
Ni3 0.0327(3) 0.0339(3) 0.0319(2) 0.0100(2) 0.0112(2) 0.0108(2)
Ni4 0.0319(3) 0.0322(3) 0.0310(2) 0.0049(2) 0.0054(2) 0.0096(2)
Ni5 0.0387(3) 0.0380(3) 0.0370(3) 0.0041(2) 0.0055(2) 0.0093(2)
Ni6 0.0398(3) 0.0383(3) 0.0386(3) 0.0098(2) 0.0105(2) 0.0104(2)
O1 0.0367(15) 0.0376(15) 0.0407(14) -0.0029(12) -0.0072(12) 0.0057(12)
O2 0.0381(15) 0.0428(15) 0.0370(14) 0.0096(12) 0.0078(12) 0.0142(12)
O3 0.0403(16) 0.0381(15) 0.0373(14) 0.0097(12) -0.0063(12) 0.0066(12)
O4 0.0347(15) 0.0428(16) 0.0378(14) 0.0064(12) -0.0040(12) -0.0016(12)
O5 0.0459(17) 0.0396(15) 0.0366(14) 0.0103(12) 0.0096(12) 0.0154(13)
O6 0.0343(15) 0.0439(15) 0.0381(14) 0.0116(12) 0.0086(12) 0.0092(12)
O7 0.0397(16) 0.0399(15) 0.0396(14) 0.0036(12) 0.0090(12) 0.0081(12)
O8 0.0408(16) 0.0382(15) 0.0394(14) 0.0103(12) 0.0106(12) 0.0033(12)
O9 0.0454(16) 0.0367(15) 0.0364(14) 0.0042(12) -0.0069(12) 0.0137(12)
O10 0.0429(16) 0.0338(14) 0.0357(14) -0.0003(11) -0.0101(12) 0.0070(12)
O11 0.0444(16) 0.0403(15) 0.0400(14) 0.0147(12) -0.0062(12) 0.0094(13)
O12 0.0387(15) 0.0394(15) 0.0373(14) 0.0066(12) 0.0090(12) 0.0075(12)
O13 0.0359(15) 0.0406(15) 0.0387(14) 0.0080(12) -0.0025(12) 0.0087(12)
O14 0.0383(16) 0.0387(15) 0.0414(14) 0.0139(12) 0.0093(12) 0.0119(12)
O15 0.0342(14) 0.0369(14) 0.0327(13) 0.0094(11) 0.0089(11) 0.0087(11)
O16 0.0334(14) 0.0308(13) 0.0328(13) 0.0062(11) 0.0049(11) 0.0112(11)
O17 0.0311(14) 0.0331(14) 0.0353(13) 0.0096(11) 0.0093(11) 0.0040(11)
O18 0.0408(16) 0.0412(16) 0.0427(15) 0.0129(12) 0.0146(12) 0.0047(12)
O19 0.0332(14) 0.0276(13) 0.0336(13) 0.0083(11) 0.0061(11) 0.0021(11)
O20 0.0302(14) 0.0384(14) 0.0323(13) 0.0064(11) 0.0051(11) 0.0125(11)
O21 0.0381(16) 0.0400(15) 0.0368(14) -0.0097(12) -0.0061(12) 0.0119(12)
O22 0.0446(16) 0.0409(15) 0.0342(14) -0.0068(12) 0.0095(12) 0.0147(13)
O23 0.0357(15) 0.0403(15) 0.0386(14) 0.0056(12) 0.0017(12) 0.0036(12)
O24 0.0397(16) 0.0448(16) 0.0389(14) -0.0095(12) -0.0095(12) 0.0142(13)
O25 0.0368(15) 0.0297(13) 0.0321(13) 0.0088(11) 0.0106(11) 0.0075(11)
O26 0.043(3) 0.043(3) 0.047(3) 0.012(3) 0.019(3) 0.006(3)
O27 0.0467(18) 0.0421(16) 0.0449(15) 0.0169(13) 0.0125(13) 0.0135(13)
O28 0.050(4) 0.030(3) 0.045(3) 0.006(2) -0.007(3) -0.014(2)
O29 0.047(3) 0.038(3) 0.039(3) 0.013(2) -0.015(3) -0.009(3)
O30 0.037(3) 0.045(3) 0.042(3) 0.008(3) 0.018(2) 0.007(3)
O31 0.030(3) 0.042(3) 0.046(3) 0.012(3) 0.005(2) -0.002(2)
O32 0.0378(16) 0.0469(16) 0.0438(15) -0.0089(13) 0.0099(13) 0.0123(13)
O1W 0.0431(16) 0.0359(15) 0.0380(14) -0.0022(12) -0.0114(12) 0.0088(12)
O2W 0.0329(14) 0.0315(14) 0.0332(13) 0.0074(11) 0.0049(11) 0.0032(11)
O3W 0.0383(15) 0.0379(15) 0.0365(14) 0.0044(12) 0.0023(12) 0.0057(12)
O4W 0.0342(15) 0.0424(16) 0.0427(15) 0.0035(12) -0.0093(12) 0.0052(12)
O5W 0.0387(16) 0.0361(15) 0.0410(14) 0.0037(12) -0.0080(12) 0.0096(12)
O6W 0.0349(15) 0.0331(14) 0.0333(13) 0.0061(11) 0.0058(11) 0.0073(11)
O7W 0.0458(17) 0.0391(15) 0.0445(15) 0.0126(12) 0.0136(13) 0.0100(13)
O8W 0.034(3) 0.043(3) 0.043(3) 0.011(2) 0.002(2) 0.016(2)
O9W 0.047(4) 0.040(4) 0.044(4) 0.011(3) -0.008(3) -0.006(3)
O10W 0.030(4) 0.050(4) 0.055(4) 0.007(3) 0.015(3) 0.001(3)
O11W 0.037(3) 0.039(3) 0.040(3) 0.004(2) 0.009(2) 0.012(2)
O12W 0.027(5) 0.066(7) 0.052(6) -0.011(5) 0.014(4) -0.006(5)
O13W 0.036(4) 0.054(4) 0.043(4) 0.020(3) -0.004(3) 0.012(3)

loop_
_atom_type_symbol
_atom_type_description
_atom_type_scat_dispersion_real
_atom_type_scat_dispersion_imag
_atom_type_scat_source
C C 0.0033 0.0016 'International Tables Vol C Tables 4.2.6.8 and 6.1.1.4'
H H 0.0000 0.0000 'International Tables Vol C Tables 4.2.6.8 and 6.1.1.4'
N N 0.0061 0.0033 'International Tables Vol C Tables 4.2.6.8 and 6.1.1.4'
O O 0.0106 0.0060 'International Tables Vol C Tables 4.2.6.8 and 6.1.1.4'
Ni Ni 0.3393 1.1124 'International Tables Vol C Tables 4.2.6.8 and 6.1.1.4'

loop_
_geom_angle_atom_site_label_1
_geom_angle_atom_site_label_2
_geom_angle_atom_site_label_3
_geom_angle
_geom_angle_site_symmetry_1
_geom_angle_site_symmetry_3
C6 C1 C2 120.3(4) . .
C6 C1 C7 116.0(4) . .
C2 C1 C7 123.7(3) . .
C3 C2 C1 120.1(4) . .
C3 C2 H2 119.9 . .
C1 C2 H2 119.9 . .
C2 C3 C4 120.5(4) . .
C2 C3 C8 117.6(4) . .
C4 C3 C8 121.2(3) . .
C5 C4 C3 119.2(4) . .
C5 C4 H4 120.4 . .
C3 C4 H4 120.4 . .
C4 C5 C6 119.6(4) . .
C4 C5 C11 121.2(3) . .
C6 C5 C11 119.3(3) . .
C1 C6 C5 120.2(4) . .
C1 C6 H6 119.9 . .
C5 C6 H6 119.9 . .
O1 C7 O2 125.3(3) . .
O1 C7 C1 114.4(3) . .
O2 C7 C1 120.3(3) . .
O3 C8 O4 118.7(3) . .
O3 C8 C3 131.3(3) . .
O4 C8 C3 109.2(3) . .
N1 C9 C10 123.3(3) . .
N1 C9 H9 118.3 . .
C10 C9 H9 118.3 . .
C9 C10 C11 118.7(4) . .
C9 C10 H10 120.7 . .
C11 C10 H10 120.7 . .
C10 C11 C12 118.0(3) . .
C10 C11 C5 123.3(3) . .
C12 C11 C5 118.6(3) . .
C13 C12 C11 120.5(4) . .
C13 C12 H12 119.7 . .
C11 C12 H12 119.7 . .
C12 C13 N1 122.0(3) . .
C12 C13 H13 119.0 . .
N1 C13 H13 119.0 . .
C15 C14 C19 120.3(4) . .
C15 C14 C25 116.9(3) . .
C19 C14 C25 122.5(3) . .
C14 C15 C16 122.0(4) . .
C14 C15 H15 119.0 . .
C16 C15 H15 119.0 . .
C17 C16 C15 117.8(3) . .
C17 C16 C22 118.8(4) . .
C15 C16 C22 123.2(3) . .
C16 C17 C18 120.1(4) . .
C16 C17 H17 119.9 . .
C18 C17 H17 119.9 . .
C19 C18 C17 121.0(4) . .
C19 C18 C26 123.5(3) . .
C17 C18 C26 115.1(3) . .
C18 C19 C14 118.5(4) . .
C18 C19 H19 120.7 . .
C14 C19 H19 120.7 . .
N2 C20 C21 120.0(3) . .
N2 C20 H20 120.0 . .
C21 C20 H20 120.0 . .
C20 C21 C22 118.9(4) . .
C20 C21 H21 120.5 . .
C22 C21 H21 120.5 . .
C23 C22 C21 118.6(4) . .
C23 C22 C16 124.4(4) . .
C21 C22 C16 116.9(3) . .
C22 C23 C24 120.5(4) . .
C22 C23 H23 119.8 . .
C24 C23 H23 119.8 . .
N2 C24 C23 123.3(3) . .
N2 C24 H24 118.3 . .
C23 C24 H24 118.3 . .
O5 C25 O6 122.2(3) . .
O5 C25 C14 118.2(3) . .
O6 C25 C14 119.4(3) . .
O7 C26 O8 125.0(3) . .
O7 C26 C18 117.4(3) . .
O8 C26 C18 117.3(3) . .
C32 C27 C28 119.4(3) . .
C32 C27 C38 118.1(3) . .
C28 C27 C38 122.4(3) . .
C29 C28 C27 120.8(3) . .
C29 C28 H28 119.6 . .
C27 C28 H28 119.6 . .
C28 C29 C30 117.5(3) . .
C28 C29 C39 125.0(3) . .
C30 C29 C39 117.5(3) . .
C31 C30 C29 122.6(3) . .
C31 C30 H30 118.7 . .
C29 C30 H30 118.7 . .
C30 C31 C32 118.3(3) . .
C30 C31 C35 120.8(3) . .
C32 C31 C35 120.9(3) . .
C27 C32 C31 120.9(4) . .
C27 C32 H32 119.6 . .
C31 C32 H32 119.6 . .
N3 C33 C34 122.4(3) . .
N3 C33 H33 118.8 . .
C34 C33 H33 118.8 . .
C33 C34 C35 122.6(3) . .
C33 C34 H34 118.7 . .
C35 C34 H34 118.7 . .
C34 C35 C36 115.4(3) . .
C34 C35 C31 122.6(3) . .
C36 C35 C31 121.9(3) . .
C37 C36 C35 115.7(3) . .
C37 C36 H36 122.1 . .
C35 C36 H36 122.1 . .
N3 C37 C36 127.1(3) . .
N3 C37 H37 116.4 . .
C36 C37 H37 116.4 . .
O10 C38 O9 127.1(3) . .
O10 C38 C27 119.0(3) . .
O9 C38 C27 113.8(3) . .
O11 C39 O12 125.4(3) . .
O11 C39 C29 121.1(3) . .
O12 C39 C29 113.4(3) . .
C41 C40 C45 119.7(4) . .
C41 C40 C51 117.6(3) . .
C45 C40 C51 122.7(3) . .
C40 C41 C42 122.1(4) . .
C40 C41 H41 118.9 . .
C42 C41 H41 118.9 . .
C41 C42 C43 118.1(3) . .
C41 C42 C48 121.7(3) . .
C43 C42 C48 120.3(3) . .
C42 C43 C44 122.3(4) . .
C42 C43 H43 118.9 . .
C44 C43 H43 118.9 . .
C43 C44 C45 117.4(3) . .
C43 C44 C52 117.5(3) . .
C45 C44 C52 125.1(3) . .
C44 C45 C40 120.2(3) . .
C44 C45 H45 119.9 . .
C40 C45 H45 119.9 . .
N4 C46 C47 122.1(3) . .
N4 C46 H46 118.9 . .
C47 C46 H46 118.9 . .
C48 C47 C46 118.8(4) . .
C48 C47 H47 120.6 . .
C46 C47 H47 120.6 . .
C47 C48 C49 118.8(3) . .
C47 C48 C42 121.2(4) . .
C49 C48 C42 120.0(4) . .
C50 C49 C48 117.3(4) . .
C50 C49 H49 121.4 . .
C48 C49 H49 121.4 . .
N4 C50 C49 126.0(4) . .
N4 C50 H50 117.0 . .
C49 C50 H50 117.0 . .
O13 C51 O14 124.7(3) . .
O13 C51 C40 115.6(3) . .
O14 C51 C40 119.0(3) . .
O16 C52 O15 125.2(3) . .
O16 C52 C44 115.7(3) . .
O15 C52 C44 119.0(3) . .
C54 C53 C58 121.9(4) . .
C54 C53 C64 119.3(3) . .
C58 C53 C64 118.8(3) . .
C53 C54 C55 121.8(4) . .
C53 C54 H54 119.1 . .
C55 C54 H54 119.1 . .
C54 C55 C56 118.0(3) . .
C54 C55 C61 121.3(4) . .
C56 C55 C61 120.5(3) . .
C57 C56 C55 121.9(4) . .
C57 C56 H56 119.0 . .
C55 C56 H56 119.0 . .
C56 C57 C58 120.0(4) . .
C56 C57 C65 118.6(3) . .
C58 C57 C65 121.4(3) . .
C57 C58 C53 116.3(3) . .
C57 C58 H58 121.9 . .
C53 C58 H58 121.9 . .
N5 C59 C60 121.2(3) . .
N5 C59 H59 119.4 . .
C60 C59 H59 119.4 . .
C61 C60 C59 119.2(4) . .
C61 C60 H60 120.4 . .
C59 C60 H60 120.4 . .
C60 C61 C62 120.4(4) . .
C60 C61 C55 119.5(3) . .
C62 C61 C55 120.1(4) . .
C63 C62 C61 120.3(4) . .
C63 C62 H62 119.9 . .
C61 C62 H62 119.9 . .
C62 C63 N5 119.7(4) . .
C62 C63 H63 120.2 . .
N5 C63 H63 120.2 . .
O18 C64 O17 127.5(3) . .
O18 C64 C53 121.2(3) . .
O17 C64 C53 111.1(3) . .
O19 C65 O20 124.2(3) . .
O19 C65 C57 113.9(3) . .
O20 C65 C57 122.0(3) . .
C67 C66 C71 120.3(3) . .
C67 C66 C77 123.1(4) . .
C71 C66 C77 116.7(3) . .
C66 C67 C68 120.8(4) . .
C66 C67 H67 119.6 . .
C68 C67 H67 119.6 . .
C69 C68 C67 118.0(3) . .
C69 C68 C78 118.6(3) . .
C67 C68 C78 123.3(3) . .
C68 C69 C70 122.8(4) . .
C68 C69 H69 118.6 . .
C70 C69 H69 118.6 . .
C71 C70 C69 117.3(3) . .
C71 C70 C74 122.4(3) . .
C69 C70 C74 120.3(3) . .
C70 C71 C66 120.5(4) . .
C70 C71 H71 119.8 . .
C66 C71 H71 119.8 . .
N6 C72 C73 121.9(3) . .
N6 C72 H72 119.1 . .
C73 C72 H72 119.1 . .
C72 C73 C74 118.7(4) . .
C72 C73 H73 120.6 . .
C74 C73 H73 120.6 . .
C75 C74 C73 118.5(3) . .
C75 C74 C70 120.4(3) . .
C73 C74 C70 121.1(3) . .
C76 C75 C74 118.9(4) . .
C76 C75 H75 120.5 . .
C74 C75 H75 120.5 . .
N6 C76 C75 121.8(3) . .
N6 C76 H76 119.1 . .
C75 C76 H76 119.1 . .
O22 C77 O21 124.2(3) . .
O22 C77 C66 121.3(3) . .
O21 C77 C66 114.4(3) . .
O24 C78 O23 127.0(3) . .
O24 C78 C68 113.3(3) . .
O23 C78 C68 119.6(3) . .
N7 C79 C80 120.5(3) . .
N7 C79 H79 119.8 . .
C80 C79 H79 119.8 . .
C81 C80 C79 119.4(3) . .
C81 C80 H80 120.3 . .
C79 C80 H80 120.3 . .
C80 C81 C82 119.7(3) . .
C80 C81 H81 120.1 . .
C82 C81 H81 120.1 . .
C83 C82 C81 119.6(4) . .
C83 C82 H82 120.2 . .
C81 C82 H82 120.2 . .
N7 C83 C82 120.5(4) . .
N7 C83 H83 119.7 . .
C82 C83 H83 119.7 . .
N8 C84 H84A 109.5 . .
N8 C84 H84B 109.5 . .
H84A C84 H84B 109.5 . .
N8 C84 H84C 109.5 . .
H84A C84 H84C 109.5 . .
H84B C84 H84C 109.5 . .
N8 C85 H85A 109.5 . .
N8 C85 H85B 109.5 . .
H85A C85 H85B 109.5 . .
N8 C85 H85C 109.5 . .
H85A C85 H85C 109.5 . .
H85B C85 H85C 109.5 . .
O25 C86 N8 126.2(3) . .
O25 C86 C87 120.7(3) . .
N8 C86 C87 112.6(3) . .
C86 C87 H87A 109.5 . .
C86 C87 H87B 109.5 . .
H87A C87 H87B 109.5 . .
C86 C87 H87C 109.5 . .
H87A C87 H87C 109.5 . .
H87B C87 H87C 109.5 . .
N9 C88 C88 139.8(8) . 2_657
N9 C88 H88C 114.7 . .
N9 C88 H88A 101.6 . .
C88 C88 H88A 101.4 2_657 .
H88C C88 H88A 115.5 . .
N9 C88 H88B 103.0 . .
C88 C88 H88B 102.6 2_657 .
H88C C88 H88B 115.6 . .
H88A C88 H88B 104.7 . .
N9 C89 H89A 109.5 . .
N9 C89 H89B 109.5 . .
H89A C89 H89B 109.5 . .
N9 C89 H89C 109.5 . .
H89A C89 H89C 109.5 . .
H89B C89 H89C 109.5 . .
N9 C90 O26 129.4(8) . .
N9 C90 C91 122.9(8) . .
O26 C90 C91 107.7(7) . .
C90 C91 H91A 109.5 . .
C90 C91 H91B 109.5 . .
H91A C91 H91B 109.5 . .
C90 C91 H91C 109.5 . .
H91A C91 H91C 109.5 . .
H91B C91 H91C 109.5 . .
N10 C92 H92A 109.5 . .
N10 C92 H92B 109.5 . .
H92A C92 H92B 109.5 . .
N10 C92 H92C 109.5 . .
H92A C92 H92C 109.5 . .
H92B C92 H92C 109.5 . .
N10 C93 H93A 109.5 . .
N10 C93 H93B 109.5 . .
H93A C93 H93B 109.5 . .
N10 C93 H93C 109.5 . .
H93A C93 H93C 109.5 . .
H93B C93 H93C 109.5 . .
N10 C94 O27 128.3(4) . .
N10 C94 C95 122.3(4) . .
O27 C94 C95 108.6(4) . .
C94 C95 H95A 109.5 . .
C94 C95 H95B 109.5 . .
H95A C95 H95B 109.5 . .
C94 C95 H95C 109.5 . .
H95A C95 H95C 109.5 . .
H95B C95 H95C 109.5 . .
N11 C96 H96A 109.5 . .
N11 C96 H96B 109.5 . .
H96A C96 H96B 109.5 . .
N11 C96 H96C 109.5 . .
H96A C96 H96C 109.5 . .
H96B C96 H96C 109.5 . .
N11 C97 H97A 109.5 . .
N11 C97 H97B 109.5 . .
H97A C97 H97B 109.5 . .
N11 C97 H97C 109.5 . .
H97A C97 H97C 109.5 . .
H97B C97 H97C 109.5 . .
N11 C98 O28 115.9(8) . .
N11 C98 C99 127.1(7) . .
O28 C98 C99 116.9(8) . .
C98 C99 H99A 109.5 . .
C98 C99 H99B 109.5 . .
H99A C99 H99B 109.5 . .
C98 C99 H99C 109.5 . .
H99A C99 H99C 109.5 . .
H99B C99 H99C 109.5 . .
N12 C100 H10A 109.5 . .
N12 C100 H10B 109.5 . .
H10A C100 H10B 109.5 . .
N12 C100 H10C 109.5 . .
H10A C100 H10C 109.5 . .
H10B C100 H10C 109.5 . .
N12 C101 H10D 109.5 . .
N12 C101 H10E 109.5 . .
H10D C101 H10E 109.5 . .
N12 C101 H10F 109.5 . .
H10D C101 H10F 109.5 . .
H10E C101 H10F 109.5 . .
O29 C102 N12 122.2(8) . .
O29 C102 C103 119.5(7) . .
N12 C102 C103 118.3(7) . .
C102 C103 H10G 109.5 . .
C102 C103 H10H 109.5 . .
H10G C103 H10H 109.5 . .
C102 C103 H10I 109.5 . .
H10G C103 H10I 109.5 . .
H10H C103 H10I 109.5 . .
N13 C104 H10K 109.5 . .
N13 C104 H10L 109.5 . .
H10K C104 H10L 109.5 . .
N13 C104 H10J 109.5 . .
H10K C104 H10J 109.5 . .
H10L C104 H10J 109.5 . .
N13 C105 H10M 109.5 . .
N13 C105 H10N 109.5 . .
H10M C105 H10N 109.5 . .
N13 C105 H10O 109.5 . .
H10M C105 H10O 109.5 . .
H10N C105 H10O 109.5 . .
N13 C106 O30 119.4(5) . .
N13 C106 C107 123.4(6) . .
O30 C106 C107 116.7(5) . .
C106 C107 H10P 109.5 . .
C106 C107 H10Q 109.5 . .
H10P C107 H10Q 109.5 . .
C106 C107 H10R 109.5 . .
H10P C107 H10R 109.5 . .
H10Q C107 H10R 109.5 . .
N14 C108 H10T 109.5 . .
N14 C108 H10U 109.5 . .
H10T C108 H10U 109.5 . .
N14 C108 H10V 109.5 . .
H10T C108 H10V 109.5 . .
H10U C108 H10V 109.5 . .
N14 C109 H10W 109.5 . .
N14 C109 H10X 109.5 . .
H10W C109 H10X 109.5 . .
N14 C109 H10Y 109.5 . .
H10W C109 H10Y 109.5 . .
H10X C109 H10Y 109.5 . .
N14 C110 O31 118.3(8) . .
N14 C110 C111 124.4(7) . .
O31 C110 C111 117.2(7) . .
C110 C111 H11A 109.5 . .
C110 C111 H11B 109.5 . .
H11A C111 H11B 109.5 . .
C110 C111 H11C 109.5 . .
H11A C111 H11C 109.5 . .
H11B C111 H11C 109.5 . .
N15 C112 H11D 109.5 . .
N15 C112 H11E 109.5 . .
H11D C112 H11E 109.5 . .
N15 C112 H11F 109.5 . .
H11D C112 H11F 109.5 . .
H11E C112 H11F 109.5 . .
N15 C113 H11Z 109.5 . .
N15 C113 H11H 109.5 . .
H11Z C113 H11H 109.5 . .
N15 C113 H11G 109.5 . .
H11Z C113 H11G 109.5 . .
H11H C113 H11G 109.5 . .
N15 C114 O32 129.1(4) . .
N15 C114 C115 121.7(4) . .
O32 C114 C115 109.1(4) . .
C114 C115 H11J 109.5 . .
C114 C115 H11K 109.5 . .
H11J C115 H11K 109.5 . .
C114 C115 H11L 109.5 . .
H11J C115 H11L 109.5 . .
H11K C115 H11L 109.5 . .
C9 N1 C13 117.5(2) . .
C9 N1 Ni6 122.27(18) . 2_656
C13 N1 Ni6 120.17(18) . 2_656
C24 N2 C20 118.5(2) . .
C24 N2 Ni1 123.0(2) . .
C20 N2 Ni1 118.48(19) . .
C33 N3 C37 116.4(2) . .
C33 N3 Ni2 121.10(19) . 2
C37 N3 Ni2 122.45(19) . 2
C50 N4 C46 116.8(2) . .
C50 N4 Ni5 123.2(2) . 2_566
C46 N4 Ni5 119.81(19) . 2_566
C59 N5 C63 119.2(2) . .
C59 N5 Ni3 121.1(2) . 2_656
C63 N5 Ni3 119.66(18) . 2_656
C72 N6 C76 120.0(2) . .
C72 N6 Ni4 119.7(2) . 2_566
C76 N6 Ni4 120.17(19) . 2_566
C83 N7 C79 120.3(3) . .
C83 N7 Ni6 122.7(3) . .
C79 N7 Ni6 116.96(18) . .
C86 N8 C84 120.3(3) . .
C86 N8 C85 110.6(3) . .
C84 N8 C85 127.1(3) . .
C90 N9 C88 120.6(7) . .
C90 N9 C89 124.2(7) . .
C88 N9 C89 114.7(6) . .
C94 N10 C92 120.5(4) . .
C94 N10 C93 123.5(4) . .
C92 N10 C93 115.9(3) . .
C98 N11 C96 131.0(7) . .
C98 N11 C97 119.5(7) . .
C96 N11 C97 108.0(6) . .
C102 N12 C100 112.0(6) . .
C102 N12 C101 143.6(7) . .
C100 N12 C101 103.8(6) . .
C106 N13 C105 129.6(6) . .
C106 N13 C104 120.9(6) . .
C105 N13 C104 109.4(6) . .
C110 N14 C108 129.3(7) . .
C110 N14 C109 121.1(7) . .
C108 N14 C109 109.5(6) . .
C114 N15 C112 119.9(3) . .
C114 N15 C113 122.8(4) . .
C112 N15 C113 117.2(3) . .
O4 Ni1 O10 95.10(10) 1_455 .
O4 Ni1 N2 86.94(12) 1_455 .
O10 Ni1 N2 86.44(11) . .
O4 Ni1 O4W 86.81(10) 1_455 .
O10 Ni1 O4W 176.74(10) . .
N2 Ni1 O4W 91.03(11) . .
O4 Ni1 O1 161.27(10) 1_455 .
O10 Ni1 O1 103.19(10) . .
N2 Ni1 O1 90.13(11) . .
O4W Ni1 O1 74.74(10) . .
O4 Ni1 O1W 95.18(10) 1_455 .
O10 Ni1 O1W 95.40(10) . .
N2 Ni1 O1W 177.05(11) . .
O4W Ni1 O1W 87.05(9) . .
O1 Ni1 O1W 87.20(10) . .
O3 Ni2 O9 92.99(11) 1_455 .
O3 Ni2 O13 88.87(11) 1_455 .
O9 Ni2 O13 175.40(10) . .
O3 Ni2 O5W 175.59(10) 1_455 .
O9 Ni2 O5W 88.09(10) . .
O13 Ni2 O5W 89.74(10) . .
O3 Ni2 N3 84.64(12) 1_455 2
O9 Ni2 N3 87.03(11) . 2
O13 Ni2 N3 88.95(11) . 2
O5W Ni2 N3 91.15(11) . 2
O3 Ni2 O1W 94.28(10) 1_455 .
O9 Ni2 O1W 95.08(9) . .
O13 Ni2 O1W 88.98(9) . .
O5W Ni2 O1W 89.88(10) . .
N3 Ni2 O1W 177.68(11) 2 .
O17 Ni3 O19 172.72(9) . 1_455
O17 Ni3 O25 91.88(9) . .
O19 Ni3 O25 85.10(9) 1_455 .
O17 Ni3 O15 90.35(9) . .
O19 Ni3 O15 93.14(9) 1_455 .
O25 Ni3 O15 175.41(9) . .
O17 Ni3 N5 87.66(11) . 2_656
O19 Ni3 N5 85.98(11) 1_455 2_656
O25 Ni3 N5 94.63(11) . 2_656
O15 Ni3 N5 89.47(11) . 2_656
O17 Ni3 O2W 90.98(9) . .
O19 Ni3 O2W 95.26(9) 1_455 .
O25 Ni3 O2W 83.60(9) . .
O15 Ni3 O2W 92.35(9) . .
N5 Ni3 O2W 177.74(11) 2_656 .
O16 Ni4 O21 172.86(10) . .
O16 Ni4 O20 94.09(10) . 1_455
O21 Ni4 O20 91.86(10) . 1_455
O16 Ni4 O6W 87.50(9) . .
O21 Ni4 O6W 86.45(10) . .
O20 Ni4 O6W 177.82(9) 1_455 .
O16 Ni4 N6 87.80(10) . 2_566
O21 Ni4 N6 88.40(10) . 2_566
O20 Ni4 N6 88.58(12) 1_455 2_566
O6W Ni4 N6 90.00(12) . 2_566
O16 Ni4 O2W 93.86(9) . .
O21 Ni4 O2W 89.87(9) . .
O20 Ni4 O2W 92.03(9) 1_455 .
O6W Ni4 O2W 89.34(9) . .
N6 Ni4 O2W 178.18(11) 2_566 .
O12 Ni5 O24 174.30(11) 1_566 .
O12 Ni5 O7 89.78(10) 1_566 2_556
O24 Ni5 O7 94.03(11) . 2_556
O12 Ni5 N4 87.85(11) 1_566 2_566
O24 Ni5 N4 88.11(11) . 2_566
O7 Ni5 N4 87.11(12) 2_556 2_566
O12 Ni5 O3W 92.33(10) 1_566 .
O24 Ni5 O3W 91.51(10) . .
O7 Ni5 O3W 95.69(10) 2_556 .
N4 Ni5 O3W 177.20(12) 2_566 .
O12 Ni5 O7W 87.11(10) 1_566 .
O24 Ni5 O7W 88.83(11) . .
O7 Ni5 O7W 175.38(10) 2_556 .
N4 Ni5 O7W 89.36(12) 2_566 .
O3W Ni5 O7W 87.86(10) . .
O5 Ni6 O8 174.06(10) 2_656 2_556
O5 Ni6 O23 89.38(10) 2_656 .
O8 Ni6 O23 90.60(10) 2_556 .
O5 Ni6 N7 90.30(11) 2_656 .
O8 Ni6 N7 89.67(11) 2_556 .
O23 Ni6 N7 179.44(11) . .
O5 Ni6 N1 87.73(11) 2_656 2_656
O8 Ni6 N1 86.33(11) 2_556 2_656
O23 Ni6 N1 89.55(11) . 2_656
N7 Ni6 N1 89.98(12) . 2_656
O5 Ni6 O3W 88.34(10) 2_656 .
O8 Ni6 O3W 97.59(10) 2_556 .
O23 Ni6 O3W 92.62(10) . .
N7 Ni6 O3W 87.84(11) . .
N1 Ni6 O3W 175.50(11) 2_656 .
C7 O1 Ni1 124.51(17) . .
C8 O3 Ni2 132.51(18) . 1_655
C8 O4 Ni1 138.94(17) . 1_655
C25 O5 Ni6 134.03(18) . 2_656
C26 O7 Ni5 129.79(19) . 2_556
C26 O8 Ni6 136.96(17) . 2_556
C38 O9 Ni2 139.50(16) . .
C38 O10 Ni1 126.93(17) . .
C39 O12 Ni5 136.57(17) . 1_544
C51 O13 Ni2 129.08(18) . .
C52 O15 Ni3 124.53(16) . .
C52 O16 Ni4 140.24(16) . .
C64 O17 Ni3 132.65(17) . .
C65 O19 Ni3 138.06(17) . 1_655
C65 O20 Ni4 125.92(17) . 1_655
C77 O21 Ni4 126.84(18) . .
C78 O23 Ni6 125.77(17) . .
C78 O24 Ni5 141.25(17) . .
C86 O25 Ni3 148.5(3) . .
Ni2 O1W Ni1 109.48(10) . .
Ni2 O1W H1WA 109.9 . .
Ni1 O1W H1WA 110.0 . .
Ni2 O1W H1WB 109.6 . .
Ni1 O1W H1WB 109.6 . .
H1WA O1W H1WB 108.2 . .
Ni4 O2W Ni3 109.58(10) . .
Ni4 O2W H2WA 109.4 . .
Ni3 O2W H2WA 109.4 . .
Ni4 O2W H2WB 110.2 . .
Ni3 O2W H2WB 110.0 . .
H2WA O2W H2WB 108.2 . .
Ni5 O3W Ni6 108.21(10) . .
Ni5 O3W H3X 109.9 . .
Ni6 O3W H3X 110.1 . .
Ni5 O3W H3Y 110.1 . .
Ni6 O3W H3Y 110.1 . .
H3X O3W H3Y 108.4 . .
Ni1 O4W H4X 98.4 . .
Ni1 O4W H4Y 109.3 . .
H4X O4W H4Y 107.3 . .
Ni2 O5W H5X 109.7 . .
Ni2 O5W H5Y 109.3 . .
H5X O5W H5Y 109.8 . .
Ni4 O6W H6X 109.3 . .
Ni4 O6W H6Y 109.6 . .
H6X O6W H6Y 109.5 . .
Ni5 O7W H7X 109.4 . .
Ni5 O7W H7Y 109.5 . .
H7X O7W H7Y 109.5 . .
H8WD O8W H8WB 109.5 . .
H9Y O9W H9Z 109.5 . .
H10S O10W H10Z 108.2 . .
H11O O11W H11N 109.7 . .
H12A O12W H12B 109.5 . .
H13B O13W H13C 109.5 . .

loop_
_geom_bond_atom_site_label_1
_geom_bond_atom_site_label_2
_geom_bond_distance
_geom_bond_site_symmetry_2
C1 C6 1.362(5) .
C1 C2 1.387(5) .
C1 C7 1.518(5) .
C2 C3 1.378(5) .
C2 H2 0.9300 .
C3 C4 1.393(5) .
C3 C8 1.460(5) .
C4 C5 1.391(5) .
C4 H4 0.9300 .
C5 C6 1.409(5) .
C5 C11 1.492(5) .
C6 H6 0.9300 .
C7 O1 1.235(4) .
C7 O2 1.259(4) .
C8 O3 1.273(4) .
C8 O4 1.390(4) .
C9 N1 1.332(4) .
C9 C10 1.376(5) .
C9 H9 0.9300 .
C10 C11 1.388(5) .
C10 H10 0.9300 .
C11 C12 1.394(5) .
C12 C13 1.336(5) .
C12 H12 0.9300 .
C13 N1 1.382(4) .
C13 H13 0.9300 .
C14 C15 1.359(5) .
C14 C19 1.446(5) .
C14 C25 1.494(5) .
C15 C16 1.420(5) .
C15 H15 0.9300 .
C16 C17 1.404(5) .
C16 C22 1.472(5) .
C17 C18 1.434(5) .
C17 H17 0.9300 .
C18 C19 1.366(5) .
C18 C26 1.508(5) .
C19 H19 0.9300 .
C20 N2 1.381(4) .
C20 C21 1.416(5) .
C20 H20 0.9300 .
C21 C22 1.429(5) .
C21 H21 0.9300 .
C22 C23 1.329(5) .
C23 C24 1.393(5) .
C23 H23 0.9300 .
C24 N2 1.330(4) .
C24 H24 0.9300 .
C25 O5 1.218(4) .
C25 O6 1.302(4) .
C26 O7 1.194(4) .
C26 O8 1.258(4) .
C27 C32 1.384(5) .
C27 C28 1.407(5) .
C27 C38 1.505(5) .
C28 C29 1.400(5) .
C28 H28 0.9300 .
C29 C30 1.417(5) .
C29 C39 1.480(5) .
C30 C31 1.374(5) .
C30 H30 0.9300 .
C31 C32 1.409(5) .
C31 C35 1.478(5) .
C32 H32 0.9300 .
C33 N3 1.328(4) .
C33 C34 1.359(5) .
C33 H33 0.9300 .
C34 C35 1.386(5) .
C34 H34 0.9300 .
C35 C36 1.468(5) .
C36 C37 1.356(5) .
C36 H36 0.9300 .
C37 N3 1.343(4) .
C37 H37 0.9300 .
C38 O10 1.241(4) .
C38 O9 1.260(4) .
C39 O11 1.245(4) .
C39 O12 1.261(4) .
C40 C41 1.352(5) .
C40 C45 1.411(5) .
C40 C51 1.505(5) .
C41 C42 1.385(5) .
C41 H41 0.9300 .
C42 C43 1.386(5) .
C42 C48 1.494(5) .
C43 C44 1.401(5) .
C43 H43 0.9300 .
C44 C45 1.404(5) .
C44 C52 1.486(5) .
C45 H45 0.9300 .
C46 N4 1.373(4) .
C46 C47 1.401(5) .
C46 H46 0.9300 .
C47 C48 1.375(5) .
C47 H47 0.9300 .
C48 C49 1.412(5) .
C49 C50 1.375(5) .
C49 H49 0.9300 .
C50 N4 1.299(4) .
C50 H50 0.9300 .
C51 O13 1.248(3) .
C51 O14 1.283(4) .
C52 O16 1.230(4) .
C52 O15 1.248(4) .
C53 C54 1.355(5) .
C53 C58 1.456(5) .
C53 C64 1.512(5) .
C54 C55 1.407(5) .
C54 H54 0.9300 .
C55 C56 1.416(5) .
C55 C61 1.514(5) .
C56 C57 1.398(5) .
C56 H56 0.9300 .
C57 C58 1.443(5) .
C57 C65 1.480(5) .
C58 H58 0.9300 .
C59 N5 1.381(4) .
C59 C60 1.400(5) .
C59 H59 0.9300 .
C60 C61 1.372(5) .
C60 H60 0.9300 .
C61 C62 1.395(5) .
C62 C63 1.388(5) .
C62 H62 0.9300 .
C63 N5 1.402(4) .
C63 H63 0.9300 .
C64 O18 1.240(4) .
C64 O17 1.259(4) .
C65 O19 1.258(4) .
C65 O20 1.278(4) .
C66 C67 1.375(5) .
C66 C71 1.416(5) .
C66 C77 1.494(5) .
C67 C68 1.405(5) .
C67 H67 0.9300 .
C68 C69 1.383(5) .
C68 C78 1.482(5) .
C69 C70 1.419(5) .
C69 H69 0.9300 .
C70 C71 1.386(5) .
C70 C74 1.470(5) .
C71 H71 0.9300 .
C72 N6 1.333(4) .
C72 C73 1.408(5) .
C72 H72 0.9300 .
C73 C74 1.410(5) .
C73 H73 0.9300 .
C74 C75 1.405(5) .
C75 C76 1.401(5) .
C75 H75 0.9300 .
C76 N6 1.349(4) .
C76 H76 0.9300 .
C77 O22 1.205(4) .
C77 O21 1.282(4) .
C78 O24 1.237(4) .
C78 O23 1.255(4) .
C79 N7 1.381(4) .
C79 C80 1.402(5) .
C79 H79 0.9300 .
C80 C81 1.393(3) .
C80 H80 0.9300 .
C81 C82 1.410(5) .
C81 H81 0.9300 .
C82 C83 1.388(5) .
C82 H82 0.9300 .
C83 N7 1.380(5) .
C83 H83 0.9300 .
C84 N8 1.509(5) .
C84 H84A 0.9600 .
C84 H84B 0.9600 .
C84 H84C 0.9600 .
C85 N8 1.519(5) .
C85 H85A 0.9600 .
C85 H85B 0.9600 .
C85 H85C 0.9600 .
C86 O25 1.229(4) .
C86 N8 1.466(5) .
C86 C87 1.517(5) .
C87 H87A 0.9600 .
C87 H87B 0.9600 .
C87 H87C 0.9600 .
C88 N9 1.512(9) .
C88 H88C 0.9599 .
C88 H88A 0.9700 .
C88 H88B 0.9700 .
C89 N9 1.558(9) .
C89 H89A 0.9600 .
C89 H89B 0.9600 .
C89 H89C 0.9600 .
C90 N9 1.154(10) .
C90 O26 1.262(9) .
C90 C91 1.531(11) .
C91 H91A 0.9600 .
C91 H91B 0.9600 .
C91 H91C 0.9600 .
C92 N10 1.501(5) .
C92 H92A 0.9600 .
C92 H92B 0.9600 .
C92 H92C 0.9600 .
C93 N10 1.510(5) .
C93 H93A 0.9600 .
C93 H93B 0.9600 .
C93 H93C 0.9600 .
C94 N10 1.171(5) .
C94 O27 1.265(5) .
C94 C95 1.501(5) .
C95 H95A 0.9600 .
C95 H95B 0.9600 .
C95 H95C 0.9600 .
C96 N11 1.473(10) .
C96 H96A 0.9600 .
C96 H96B 0.9600 .
C96 H96C 0.9600 .
C97 N11 1.501(9) .
C97 H97A 0.9600 .
C97 H97B 0.9600 .
C97 H97C 0.9600 .
C98 N11 1.190(10) .
C98 O28 1.275(9) .
C98 C99 1.496(11) .
C99 H99A 0.9600 .
C99 H99B 0.9600 .
C99 H99C 0.9600 .
C100 N12 1.507(10) .
C100 H10A 0.9600 .
C100 H10B 0.9600 .
C100 H10C 0.9600 .
C101 N12 1.526(10) .
C101 H10D 0.9600 .
C101 H10E 0.9600 .
C101 H10F 0.9600 .
C102 O29 1.263(9) .
C102 N12 1.418(10) .
C102 C103 1.500(11) .
C103 H10G 0.9600 .
C103 H10H 0.9600 .
C103 H10I 0.9600 .
C104 N13 1.504(9) .
C104 H10K 0.9600 .
C104 H10L 0.9600 .
C104 H10J 0.9600 .
C105 N13 1.502(7) .
C105 H10M 0.9600 .
C105 H10N 0.9600 .
C105 H10O 0.9600 .
C106 N13 1.193(7) .
C106 O30 1.257(6) .
C106 C107 1.464(8) .
C107 H10P 0.9600 .
C107 H10Q 0.9600 .
C107 H10R 0.9600 .
C108 N14 1.490(9) .
C108 H10T 0.9600 .
C108 H10U 0.9600 .
C108 H10V 0.9600 .
C109 N14 1.509(9) .
C109 H10W 0.9600 .
C109 H10X 0.9600 .
C109 H10Y 0.9600 .
C110 N14 1.175(9) .
C110 O31 1.262(8) .
C110 C111 1.511(10) .
C111 H11A 0.9600 .
C111 H11B 0.9600 .
C111 H11C 0.9600 .
C112 N15 1.501(5) .
C112 H11D 0.9600 .
C112 H11E 0.9600 .
C112 H11F 0.9600 .
C113 N15 1.521(4) .
C113 H11Z 0.9600 .
C113 H11H 0.9600 .
C113 H11G 0.9600 .
C114 N15 1.187(5) .
C114 O32 1.245(5) .
C114 C115 1.505(6) .
C115 H11J 0.9600 .
C115 H11K 0.9600 .
C115 H11L 0.9600 .
N1 Ni6 2.116(3) 2_656
N2 Ni1 2.067(3) .
N3 Ni2 2.090(3) 2
N4 Ni5 2.085(3) 2_566
N5 Ni3 2.094(3) 2_656
N6 Ni4 2.098(3) 2_566
N7 Ni6 2.086(3) .
Ni1 O4 1.961(3) 1_455
Ni1 O10 2.055(2) .
Ni1 O4W 2.098(2) .
Ni1 O1 2.099(3) .
Ni1 O1W 2.141(2) .
Ni2 O3 1.959(3) 1_455
Ni2 O9 1.994(2) .
Ni2 O13 1.998(2) .
Ni2 O5W 2.084(3) .
Ni2 N3 2.090(3) 2
Ni2 O1W 2.140(2) .
Ni3 O17 1.981(2) .
Ni3 O19 1.999(2) 1_455
Ni3 O25 2.054(2) .
Ni3 O15 2.085(2) .
Ni3 N5 2.094(3) 2_656
Ni3 O2W 2.136(2) .
Ni4 O16 1.996(2) .
Ni4 O21 2.021(2) .
Ni4 O20 2.037(2) 1_455
Ni4 O6W 2.092(2) .
Ni4 N6 2.098(3) 2_566
Ni4 O2W 2.130(2) .
Ni5 O12 1.972(2) 1_566
Ni5 O24 2.014(2) .
Ni5 O7 2.067(3) 2_556
Ni5 N4 2.085(3) 2_566
Ni5 O3W 2.135(2) .
Ni5 O7W 2.237(3) .
Ni6 O5 1.995(3) 2_656
Ni6 O8 1.998(3) 2_556
Ni6 O23 2.049(2) .
Ni6 N1 2.116(3) 2_656
Ni6 O3W 2.186(2) .
O3 Ni2 1.959(3) 1_655
O4 Ni1 1.961(3) 1_655
O5 Ni6 1.995(3) 2_656
O7 Ni5 2.067(3) 2_556
O8 Ni6 1.998(3) 2_556
O12 Ni5 1.972(2) 1_544
O19 Ni3 1.999(2) 1_655
O20 Ni4 2.037(2) 1_655
O1W H1WA 0.8500 .
O1W H1WB 0.8501 .
O2W H2WA 0.8500 .
O2W H2WB 0.8501 .
O3W H3X 0.8501 .
O3W H3Y 0.8500 .
O4W H4X 0.8503 .
O4W H4Y 0.8496 .
O5W H5X 0.8500 .
O5W H5Y 0.9601 .
O6W H6X 0.9600 .
O6W H6Y 0.9600 .
O7W H7X 0.9600 .
O7W H7Y 0.9599 .
O8W H8WD 0.8500 .
O8W H8WB 0.8500 .
O9W H9Y 0.8501 .
O9W H9Z 0.8500 .
O10W H10S 0.8501 .
O10W H10Z 0.8500 .
O11W H11O 0.8499 .
O11W H11N 0.8499 .
O12W H12A 0.8500 .
O12W H12B 0.8500 .
O13W H13B 0.8499 .
O13W H13C 0.8499 .

loop_
_geom_torsion_atom_site_label_1
_geom_torsion_atom_site_label_2
_geom_torsion_atom_site_label_3
_geom_torsion_atom_site_label_4
_geom_torsion
_geom_torsion_site_symmetry_1
_geom_torsion_site_symmetry_4
C6 C1 C2 C3 2.1(6) . .
C7 C1 C2 C3 179.4(3) . .
C1 C2 C3 C4 -1.7(6) . .
C1 C2 C3 C8 168.9(3) . .
C2 C3 C4 C5 1.7(5) . .
C8 C3 C4 C5 -168.5(3) . .
C3 C4 C5 C6 -2.2(5) . .
C3 C4 C5 C11 178.2(3) . .
C2 C1 C6 C5 -2.7(6) . .
C7 C1 C6 C5 179.8(3) . .
C4 C5 C6 C1 2.7(6) . .
C11 C5 C6 C1 -177.7(3) . .
C6 C1 C7 O1 29.4(5) . .
C2 C1 C7 O1 -148.0(3) . .
C6 C1 C7 O2 -153.5(3) . .
C2 C1 C7 O2 29.1(5) . .
C2 C3 C8 O3 2.4(6) . .
C4 C3 C8 O3 172.9(3) . .
C2 C3 C8 O4 171.6(3) . .
C4 C3 C8 O4 -17.9(5) . .
N1 C9 C10 C11 -1.9(6) . .
C9 C10 C11 C12 1.8(5) . .
C9 C10 C11 C5 -175.8(4) . .
C4 C5 C11 C10 48.0(5) . .
C6 C5 C11 C10 -131.6(4) . .
C4 C5 C11 C12 -129.6(4) . .
C6 C5 C11 C12 50.8(5) . .
C10 C11 C12 C13 -0.6(6) . .
C5 C11 C12 C13 177.1(4) . .
C11 C12 C13 N1 -0.6(6) . .
C19 C14 C15 C16 3.6(6) . .
C25 C14 C15 C16 176.8(3) . .
C14 C15 C16 C17 1.0(5) . .
C14 C15 C16 C22 175.6(3) . .
C15 C16 C17 C18 -2.7(5) . .
C22 C16 C17 C18 -177.5(3) . .
C16 C17 C18 C19 -0.2(6) . .
C16 C17 C18 C26 -172.9(3) . .
C17 C18 C19 C14 4.7(5) . .
C26 C18 C19 C14 176.8(3) . .
C15 C14 C19 C18 -6.4(5) . .
C25 C14 C19 C18 -179.3(3) . .
N2 C20 C21 C22 1.2(5) . .
C20 C21 C22 C23 -4.8(5) . .
C20 C21 C22 C16 178.8(3) . .
C17 C16 C22 C23 38.3(6) . .
C15 C16 C22 C23 -136.3(4) . .
C17 C16 C22 C21 -145.5(4) . .
C15 C16 C22 C21 40.0(5) . .
C21 C22 C23 C24 5.5(6) . .
C16 C22 C23 C24 -178.3(3) . .
C22 C23 C24 N2 -2.8(5) . .
C15 C14 C25 O5 -6.4(5) . .
C19 C14 C25 O5 166.7(3) . .
C15 C14 C25 O6 169.7(3) . .
C19 C14 C25 O6 -17.2(5) . .
C19 C18 C26 O7 10.4(5) . .
C17 C18 C26 O7 -177.2(3) . .
C19 C18 C26 O8 -175.2(3) . .
C17 C18 C26 O8 -2.8(5) . .
C32 C27 C28 C29 -3.2(6) . .
C38 C27 C28 C29 179.6(4) . .
C27 C28 C29 C30 -2.2(6) . .
C27 C28 C29 C39 178.7(4) . .
C28 C29 C30 C31 2.4(6) . .
C39 C29 C30 C31 -178.5(4) . .
C29 C30 C31 C32 2.8(6) . .
C29 C30 C31 C35 -179.1(4) . .
C28 C27 C32 C31 8.6(6) . .
C38 C27 C32 C31 -174.1(4) . .
C30 C31 C32 C27 -8.4(6) . .
C35 C31 C32 C27 173.6(4) . .
N3 C33 C34 C35 -0.6(6) . .
C33 C34 C35 C36 -2.8(6) . .
C33 C34 C35 C31 -178.8(4) . .
C30 C31 C35 C34 41.6(6) . .
C32 C31 C35 C34 -140.4(4) . .
C30 C31 C35 C36 -134.1(4) . .
C32 C31 C35 C36 43.9(6) . .
C34 C35 C36 C37 5.7(5) . .
C31 C35 C36 C37 -178.3(4) . .
C35 C36 C37 N3 -6.0(5) . .
C32 C27 C38 O10 171.5(3) . .
C28 C27 C38 O10 -11.3(6) . .
C32 C27 C38 O9 -5.2(5) . .
C28 C27 C38 O9 172.0(3) . .
C28 C29 C39 O11 6.5(6) . .
C30 C29 C39 O11 -172.6(3) . .
C28 C29 C39 O12 -176.0(3) . .
C30 C29 C39 O12 4.9(5) . .
C45 C40 C41 C42 -3.9(6) . .
C51 C40 C41 C42 179.4(4) . .
C40 C41 C42 C43 5.0(6) . .
C40 C41 C42 C48 -173.9(4) . .
C41 C42 C43 C44 -1.6(6) . .
C48 C42 C43 C44 177.3(4) . .
C42 C43 C44 C45 -2.7(6) . .
C42 C43 C44 C52 177.7(4) . .
C43 C44 C45 C40 3.8(6) . .
C52 C44 C45 C40 -176.6(4) . .
C41 C40 C45 C44 -0.7(6) . .
C51 C40 C45 C44 175.8(4) . .
N4 C46 C47 C48 -1.8(5) . .
C46 C47 C48 C49 -2.0(5) . .
C46 C47 C48 C42 176.7(3) . .
C41 C42 C48 C47 -28.3(6) . .
C43 C42 C48 C47 152.9(4) . .
C41 C42 C48 C49 150.4(4) . .
C43 C42 C48 C49 -28.5(5) . .
C47 C48 C49 C50 3.3(5) . .
C42 C48 C49 C50 -175.3(3) . .
C48 C49 C50 N4 -1.0(5) . .
C41 C40 C51 O13 -0.4(5) . .
C45 C40 C51 O13 -177.0(3) . .
C41 C40 C51 O14 -170.9(3) . .
C45 C40 C51 O14 12.5(6) . .
C43 C44 C52 O16 -6.5(5) . .
C45 C44 C52 O16 173.9(3) . .
C43 C44 C52 O15 176.6(3) . .
C45 C44 C52 O15 -3.0(6) . .
C58 C53 C54 C55 -3.2(6) . .
C64 C53 C54 C55 175.8(3) . .
C53 C54 C55 C56 1.8(5) . .
C53 C54 C55 C61 -173.8(3) . .
C54 C55 C56 C57 0.1(5) . .
C61 C55 C56 C57 175.7(3) . .
C55 C56 C57 C58 -0.6(6) . .
C55 C56 C57 C65 -179.6(3) . .
C56 C57 C58 C53 -0.6(5) . .
C65 C57 C58 C53 178.4(3) . .
C54 C53 C58 C57 2.5(5) . .
C64 C53 C58 C57 -176.5(3) . .
N5 C59 C60 C61 -0.4(5) . .
C59 C60 C61 C62 -0.8(5) . .
C59 C60 C61 C55 179.8(3) . .
C54 C55 C61 C60 -40.5(5) . .
C56 C55 C61 C60 144.0(4) . .
C54 C55 C61 C62 140.1(4) . .
C56 C55 C61 C62 -35.4(5) . .
C60 C61 C62 C63 2.8(6) . .
C55 C61 C62 C63 -177.8(3) . .
C61 C62 C63 N5 -3.6(5) . .
C54 C53 C64 O18 -174.1(3) . .
C58 C53 C64 O18 4.9(5) . .
C54 C53 C64 O17 1.2(5) . .
C58 C53 C64 O17 -179.9(3) . .
C56 C57 C65 O19 -0.4(5) . .
C58 C57 C65 O19 -179.4(3) . .
C56 C57 C65 O20 179.7(3) . .
C58 C57 C65 O20 0.7(5) . .
C71 C66 C67 C68 0.4(6) . .
C77 C66 C67 C68 -179.2(4) . .
C66 C67 C68 C69 0.2(6) . .
C66 C67 C68 C78 -177.8(4) . .
C67 C68 C69 C70 2.8(6) . .
C78 C68 C69 C70 -179.2(4) . .
C68 C69 C70 C71 -6.1(6) . .
C68 C69 C70 C74 174.8(4) . .
C69 C70 C71 C66 6.5(6) . .
C74 C70 C71 C66 -174.4(4) . .
C67 C66 C71 C70 -3.9(6) . .
C77 C66 C71 C70 175.7(4) . .
N6 C72 C73 C74 3.5(5) . .
C72 C73 C74 C75 -1.4(5) . .
C72 C73 C74 C70 -179.8(3) . .
C71 C70 C74 C75 -29.8(6) . .
C69 C70 C74 C75 149.2(4) . .
C71 C70 C74 C73 148.6(4) . .
C69 C70 C74 C73 -32.4(5) . .
C73 C74 C75 C76 1.3(5) . .
C70 C74 C75 C76 179.7(3) . .
C74 C75 C76 N6 -3.2(5) . .
C67 C66 C77 O22 6.7(6) . .
C71 C66 C77 O22 -172.9(3) . .
C67 C66 C77 O21 -172.1(3) . .
C71 C66 C77 O21 8.3(5) . .
C69 C68 C78 O24 -9.3(5) . .
C67 C68 C78 O24 168.7(3) . .
C69 C68 C78 O23 166.4(3) . .
C67 C68 C78 O23 -15.7(6) . .
N7 C79 C80 C81 0.2(5) . .
C79 C80 C81 C82 0.2(4) . .
C80 C81 C82 C83 -0.6(6) . .
C81 C82 C83 N7 0.6(6) . .
C10 C9 N1 C13 0.7(5) . .
C10 C9 N1 Ni6 177.7(3) . 2_656
C12 C13 N1 C9 0.5(5) . .
C12 C13 N1 Ni6 -176.5(3) . 2_656
C23 C24 N2 C20 -0.9(4) . .
C23 C24 N2 Ni1 -178.8(2) . .
C21 C20 N2 C24 1.6(4) . .
C21 C20 N2 Ni1 179.6(2) . .
C34 C33 N3 C37 0.9(5) . .
C34 C33 N3 Ni2 -177.4(3) . 2
C36 C37 N3 C33 2.6(5) . .
C36 C37 N3 Ni2 -179.1(3) . 2
C49 C50 N4 C46 -2.6(4) . .
C49 C50 N4 Ni5 -178.6(3) . 2_566
C47 C46 N4 C50 4.0(4) . .
C47 C46 N4 Ni5 -179.8(3) . 2_566
C60 C59 N5 C63 -0.4(4) . .
C60 C59 N5 Ni3 -177.3(2) . 2_656
C62 C63 N5 C59 2.4(4) . .
C62 C63 N5 Ni3 179.4(3) . 2_656
C73 C72 N6 C76 -5.5(4) . .
C73 C72 N6 Ni4 177.9(3) . 2_566
C75 C76 N6 C72 5.3(4) . .
C75 C76 N6 Ni4 -178.1(2) . 2_566
C82 C83 N7 C79 -0.2(5) . .
C82 C83 N7 Ni6 177.4(3) . .
C80 C79 N7 C83 -0.2(4) . .
C80 C79 N7 Ni6 -177.9(3) . .
O25 C86 N8 C84 171.4(4) . .
C87 C86 N8 C84 -17.5(5) . .
O25 C86 N8 C85 6.3(5) . .
C87 C86 N8 C85 177.4(3) . .
O26 C90 N9 C88 -3.5(15) . .
C91 C90 N9 C88 173.7(7) . .
O26 C90 N9 C89 168.2(8) . .
C91 C90 N9 C89 -14.5(14) . .
C88 C88 N9 C90 -4.0(16) 2_657 .
C88 C88 N9 C89 -176.5(10) 2_657 .
O27 C94 N10 C92 -5.5(6) . .
C95 C94 N10 C92 -173.6(3) . .
O27 C94 N10 C93 177.1(4) . .
C95 C94 N10 C93 9.0(6) . .
O28 C98 N11 C96 -7.1(13) . .
C99 C98 N11 C96 176.8(7) . .
O28 C98 N11 C97 -171.6(6) . .
C99 C98 N11 C97 12.3(12) . .
O29 C102 N12 C100 -175.4(7) . .
C103 C102 N12 C100 7.1(9) . .
O29 C102 N12 C101 -6.8(15) . .
C103 C102 N12 C101 175.7(9) . .
O30 C106 N13 C105 2.2(10) . .
C107 C106 N13 C105 -169.2(6) . .
O30 C106 N13 C104 -174.0(6) . .
C107 C106 N13 C104 14.6(10) . .
O31 C110 N14 C108 -25.3(13) . .
C111 C110 N14 C108 158.7(7) . .
O31 C110 N14 C109 150.5(7) . .
C111 C110 N14 C109 -25.5(12) . .
O32 C114 N15 C112 -20.1(7) . .
C115 C114 N15 C112 157.1(3) . .
O32 C114 N15 C113 163.3(4) . .
C115 C114 N15 C113 -19.6(6) . .
C24 N2 Ni1 O4 -43.1(2) . 1_455
C20 N2 Ni1 O4 139.0(2) . 1_455
C24 N2 Ni1 O10 -138.4(2) . .
C20 N2 Ni1 O10 43.7(2) . .
C24 N2 Ni1 O4W 43.7(2) . .
C20 N2 Ni1 O4W -134.2(2) . .
C24 N2 Ni1 O1 118.4(2) . .
C20 N2 Ni1 O1 -59.5(2) . .
C83 N7 Ni6 O5 37.7(3) . 2_656
C79 N7 Ni6 O5 -144.71(19) . 2_656
C83 N7 Ni6 O8 -148.3(3) . 2_556
C83 N7 Ni6 N1 125.4(3) . 2_656
C79 N7 Ni6 N1 -57.0(2) . 2_656
C83 N7 Ni6 O3W -50.7(3) . .
C79 N7 Ni6 O3W 126.95(19) . .
O2 C7 O1 Ni1 34.6(4) . .
C1 C7 O1 Ni1 -148.3(2) . .
O4 Ni1 O1 C7 -150.3(3) 1_455 .
O10 Ni1 O1 C7 42.5(2) . .
N2 Ni1 O1 C7 128.9(2) . .
O4W Ni1 O1 C7 -140.1(2) . .
O1W Ni1 O1 C7 -52.4(2) . .
O4 C8 O3 Ni2 34.0(4) . 1_655
C3 C8 O3 Ni2 -157.6(3) . 1_655
O3 C8 O4 Ni1 -13.3(4) . 1_655
C3 C8 O4 Ni1 175.90(19) . 1_655
O6 C25 O5 Ni6 -28.9(4) . 2_656
C14 C25 O5 Ni6 147.1(2) . 2_656
O8 C26 O7 Ni5 -12.0(5) . 2_556
C18 C26 O7 Ni5 161.9(2) . 2_556
O7 C26 O8 Ni6 -26.7(5) . 2_556
C18 C26 O8 Ni6 159.42(18) . 2_556
O10 C38 O9 Ni2 6.6(6) . .
C27 C38 O9 Ni2 -177.0(2) . .
O5W Ni2 O9 C38 98.3(3) . .
N3 Ni2 O9 C38 -170.4(3) 2 .
O1W Ni2 O9 C38 8.6(3) . .
O9 C38 O10 Ni1 17.6(5) . .
C27 C38 O10 Ni1 -158.6(2) . .
O4 Ni1 O10 C38 49.1(2) 1_455 .
O1 Ni1 O10 C38 -135.0(2) . .
O1W Ni1 O10 C38 -46.6(2) . .
O11 C39 O12 Ni5 -3.5(5) . 1_544
C29 C39 O12 Ni5 179.19(18) . 1_544
O14 C51 O13 Ni2 27.4(5) . .
C40 C51 O13 Ni2 -142.5(2) . .
O5W Ni2 O13 C51 -130.2(2) . .
N3 Ni2 O13 C51 138.7(2) 2 .
O1W Ni2 O13 C51 -40.3(2) . .
O16 C52 O15 Ni3 17.4(5) . .
C44 C52 O15 Ni3 -165.9(2) . .
O17 Ni3 O15 C52 -145.3(2) . .
O19 Ni3 O15 C52 41.1(2) 1_455 .
N5 Ni3 O15 C52 127.0(2) 2_656 .
O2W Ni3 O15 C52 -54.3(2) . .
O15 C52 O16 Ni4 23.6(6) . .
C44 C52 O16 Ni4 -153.1(2) . .
O20 Ni4 O16 C52 -100.9(3) 1_455 .
O6W Ni4 O16 C52 80.6(3) . .
N6 Ni4 O16 C52 170.7(3) 2_566 .
O2W Ni4 O16 C52 -8.6(3) . .
O18 C64 O17 Ni3 12.2(4) . .
C53 C64 O17 Ni3 -162.73(17) . .
O25 Ni3 O17 C64 -106.3(2) . .
O15 Ni3 O17 C64 69.7(2) . .
N5 Ni3 O17 C64 159.1(2) 2_656 .
O2W Ni3 O17 C64 -22.7(2) . .
O20 C65 O19 Ni3 19.4(5) . 1_655
C57 C65 O19 Ni3 -160.47(18) . 1_655
O19 C65 O20 Ni4 22.9(4) . 1_655
C57 C65 O20 Ni4 -157.2(2) . 1_655
O22 C77 O21 Ni4 37.5(5) . .
O20 Ni4 O21 C77 51.3(2) 1_455 .
O6W Ni4 O21 C77 -130.1(2) . .
N6 Ni4 O21 C77 139.8(2) 2_566 .
O2W Ni4 O21 C77 -40.8(2) . .
O24 C78 O23 Ni6 13.6(5) . .
C68 C78 O23 Ni6 -161.4(2) . .
O5 Ni6 O23 C78 -135.8(2) 2_656 .
O8 Ni6 O23 C78 50.1(2) 2_556 .
N1 Ni6 O23 C78 136.4(2) 2_656 .
O3W Ni6 O23 C78 -47.5(2) . .
O23 C78 O24 Ni5 11.6(6) . .
C68 C78 O24 Ni5 -173.1(2) . .
O7 Ni5 O24 C78 -85.9(3) 2_556 .
N4 Ni5 O24 C78 -172.9(3) 2_566 .
O3W Ni5 O24 C78 9.9(3) . .
O7W Ni5 O24 C78 97.7(3) . .
N8 C86 O25 Ni3 165.3(3) . .
C87 C86 O25 Ni3 -5.1(7) . .
O17 Ni3 O25 C86 -21.8(5) . .
O19 Ni3 O25 C86 151.6(5) 1_455 .
N5 Ni3 O25 C86 66.0(5) 2_656 .
O2W Ni3 O25 C86 -112.6(5) . .
O3 Ni2 O1W Ni1 53.67(13) 1_455 .
O9 Ni2 O1W Ni1 -39.73(14) . .
O13 Ni2 O1W Ni1 142.45(13) . .
O5W Ni2 O1W Ni1 -127.80(12) . .
O4 Ni1 O1W Ni2 -42.96(13) 1_455 .
O10 Ni1 O1W Ni2 52.68(13) . .
O4W Ni1 O1W Ni2 -129.48(13) . .
O1 Ni1 O1W Ni2 155.67(13) . .
O16 Ni4 O2W Ni3 -37.35(12) . .
O21 Ni4 O2W Ni3 148.74(12) . .
O20 Ni4 O2W Ni3 56.88(11) 1_455 .
O6W Ni4 O2W Ni3 -124.81(11) . .
O17 Ni3 O2W Ni4 147.39(11) . .
O19 Ni3 O2W Ni4 -36.37(11) 1_455 .
O25 Ni3 O2W Ni4 -120.82(12) . .
O15 Ni3 O2W Ni4 57.00(11) . .
O12 Ni5 O3W Ni6 138.51(12) 1_566 .
O24 Ni5 O3W Ni6 -45.70(13) . .
O7 Ni5 O3W Ni6 48.50(12) 2_556 .
O7W Ni5 O3W Ni6 -134.47(12) . .
O5 Ni6 O3W Ni5 149.13(12) 2_656 .
O8 Ni6 O3W Ni5 -31.13(12) 2_556 .
O23 Ni6 O3W Ni5 59.83(12) . .
N7 Ni6 O3W Ni5 -120.51(13) . .
